data_7001239
loop_
_publ_author_name
'Niemeyer, Jochen'
'Kehr, Gerald'
'Fr\"ohlich, Roland'
'Erker, Gerhard'

_publ_section_title
;
 Selective synthesis of the 2-hydroxyferrocene-aldimine
 enantiomers---extended planar chiral analogues of the
 &#x201C;flat&#x201D; salicylaldimine ligand family
;
_journal_issue 19
_journal_name_full 'Dalton Transactions'
_journal_page_first 3716
_journal_page_last 3730
_journal_paper_doi 10.1039/b822735g
_journal_year 2009
_chemical_absolute_configuration ad
_chemical_formula_sum 'C16 H19 Fe I O3'
_chemical_formula_weight 442.06
_chemical_name_systematic
;
?
;
_space_group_IT_number 4
_symmetry_cell_setting monoclinic
_symmetry_space_group_name_Hall 'P 2yb'
_symmetry_space_group_name_H-M 'P 1 21 1'
_atom_sites_solution_hydrogens geom
_atom_sites_solution_primary direct
_atom_sites_solution_secondary difmap
_audit_creation_method SHELXL-97
_cell_angle_alpha 90.00
_cell_angle_beta 93.4640(10)
_cell_angle_gamma 90.00
_cell_formula_units_Z 8
_cell_length_a 9.8132(1)
_cell_length_b 20.1279(3)
_cell_length_c 16.9731(2)
_cell_measurement_reflns_used 6135
_cell_measurement_temperature 223(2)
_cell_measurement_theta_max 27.88
_cell_measurement_theta_min 0.41
_cell_volume 3346.39(7)
_computing_cell_refinement 'Collect (Nonius B.V., 1998)'
_computing_data_collection 'Collect (Nonius B.V., 1998)'
_computing_data_reduction 'Denzo-SMN (Otwinowski & Minor, 1997)'
_computing_molecular_graphics 'SCHAKAL (Keller, 1997)'
_computing_publication_material 'SHELXL-97 (Sheldrick, 1997)'
_computing_structure_refinement 'SHELXL-97 (Sheldrick, 1997)'
_computing_structure_solution 'SHELXS-97 (Sheldrick, 1990)'
_diffrn_ambient_temperature 223(2)
_diffrn_measured_fraction_theta_full 0.990
_diffrn_measured_fraction_theta_max 0.990
_diffrn_measurement_device_type 'Nonius KappaCCD'
_diffrn_measurement_method '\w and \f scans'
_diffrn_radiation_monochromator graphite
_diffrn_radiation_source 'roptating anode Nonius FR591'
_diffrn_radiation_type MoK\a
_diffrn_radiation_wavelength 0.71073
_diffrn_reflns_av_R_equivalents 0.024
_diffrn_reflns_av_sigmaI/netI 0.0448
_diffrn_reflns_limit_h_max 12
_diffrn_reflns_limit_h_min -12
_diffrn_reflns_limit_k_max 24
_diffrn_reflns_limit_k_min -26
_diffrn_reflns_limit_l_max 22
_diffrn_reflns_limit_l_min -22
_diffrn_reflns_number 22945
_diffrn_reflns_theta_full 27.88
_diffrn_reflns_theta_max 27.88
_diffrn_reflns_theta_min 2.02
_exptl_absorpt_coefficient_mu 2.752
_exptl_absorpt_correction_T_max 0.6829
_exptl_absorpt_correction_T_min 0.4923
_exptl_absorpt_correction_type multi-scan
_exptl_absorpt_process_details 'Denzo-SMN (Otwinowski, Borek, Majewski & Minor, 2003)'
_exptl_crystal_colour yellow-orange
_exptl_crystal_density_diffrn 1.755
_exptl_crystal_density_method 'not measured'
_exptl_crystal_description plate
_exptl_crystal_F_000 1744
_exptl_crystal_size_max 0.30
_exptl_crystal_size_mid 0.30
_exptl_crystal_size_min 0.15
_refine_diff_density_max 0.901
_refine_diff_density_min -0.713
_refine_diff_density_rms 0.082
_refine_ls_abs_structure_details 'Flack H D (1983), Acta Cryst. A39, 876-881'
_refine_ls_abs_structure_Flack -0.018(17)
_refine_ls_extinction_method none
_refine_ls_goodness_of_fit_ref 1.011
_refine_ls_hydrogen_treatment riding
_refine_ls_matrix_type full
_refine_ls_number_parameters 761
_refine_ls_number_reflns 13402
_refine_ls_number_restraints 1
_refine_ls_restrained_S_all 1.011
_refine_ls_R_factor_all 0.0570
_refine_ls_R_factor_gt 0.0400
_refine_ls_shift/su_max 0.001
_refine_ls_shift/su_mean 0.000
_refine_ls_structure_factor_coef Fsqd
_refine_ls_weighting_details 'calc w=1/[\s^2^(Fo^2^)+(0.0302P)^2^+4.2658P] where P=(Fo^2^+2Fc^2^)/3'
_refine_ls_weighting_scheme calc
_refine_ls_wR_factor_gt 0.0785
_refine_ls_wR_factor_ref 0.0847
_reflns_number_gt 10864
_reflns_number_total 13402
_reflns_threshold_expression >2sigma(I)
_cod_data_source_file b822735g.txt
_cod_data_source_block erk4324
_cod_original_sg_symbol_H-M P21
_cod_database_code 7001239

loop_
_symmetry_equiv_pos_as_xyz
'x, y, z'
'-x, y+1/2, -z'

loop_
_atom_site_label
_atom_site_type_symbol
_atom_site_fract_x
_atom_site_fract_y
_atom_site_fract_z
_atom_site_U_iso_or_equiv
_atom_site_adp_type
_atom_site_occupancy
_atom_site_symmetry_multiplicity
_atom_site_calc_flag
_atom_site_refinement_flags
_atom_site_disorder_assembly
_atom_site_disorder_group
Fe1A Fe 0.16492(8) 0.21259(4) 0.34423(4) 0.04301(19) Uani 1 1 d . . .
I1A I 0.08997(5) 0.35566(3) 0.47250(3) 0.07130(15) Uani 1 1 d . . .
C1A C 0.2804(6) 0.2340(3) 0.4434(3) 0.0429(13) Uani 1 1 d . . .
C2A C 0.1458(5) 0.2581(3) 0.4483(3) 0.0432(13) Uani 1 1 d . . .
C3A C 0.0547(6) 0.2026(4) 0.4418(3) 0.0501(15) Uani 1 1 d . . .
H3A H -0.0407 0.2041 0.4440 0.060 Uiso 1 1 calc R . .
C4A C 0.1339(7) 0.1455(3) 0.4316(3) 0.0537(16) Uani 1 1 d . . .
H4A H 0.1004 0.1020 0.4246 0.064 Uiso 1 1 calc R . .
C5A C 0.2758(6) 0.1650(3) 0.4337(3) 0.0464(14) Uani 1 1 d . . .
H5A H 0.3510 0.1367 0.4294 0.056 Uiso 1 1 calc R . .
C6A C 0.0301(9) 0.2141(6) 0.2477(4) 0.079(2) Uani 1 1 d . . .
H6A H -0.0650 0.2092 0.2484 0.095 Uiso 1 1 calc R . .
C7A C 0.1023(11) 0.2736(5) 0.2553(4) 0.089(3) Uani 1 1 d . . .
H7A H 0.0638 0.3160 0.2609 0.107 Uiso 1 1 calc R . .
C8A C 0.2457(9) 0.2592(5) 0.2532(4) 0.074(2) Uani 1 1 d . . .
H8A H 0.3184 0.2896 0.2587 0.089 Uiso 1 1 calc R . .
C9A C 0.2546(8) 0.1902(4) 0.2411(4) 0.0637(19) Uani 1 1 d . . .
H9A H 0.3351 0.1658 0.2354 0.076 Uiso 1 1 calc R . .
C10A C 0.1219(8) 0.1644(5) 0.2392(4) 0.071(2) Uani 1 1 d . . .
H10A H 0.0996 0.1192 0.2329 0.085 Uiso 1 1 calc R . .
C11A C 0.4072(5) 0.2747(3) 0.4546(4) 0.0486(14) Uani 1 1 d . . .
H11A H 0.3822 0.3221 0.4594 0.058 Uiso 1 1 calc R . .
O12A O 0.4904(4) 0.2667(2) 0.3903(2) 0.0444(9) Uani 1 1 d . . .
C13A C 0.6090(6) 0.3081(3) 0.3981(4) 0.0562(17) Uani 1 1 d . . .
H13A H 0.5804 0.3551 0.4021 0.067 Uiso 1 1 calc R . .
C14A C 0.6890(7) 0.2875(4) 0.4753(5) 0.073(2) Uani 1 1 d . . .
H14A H 0.7222 0.2418 0.4707 0.087 Uiso 1 1 calc R . .
H14B H 0.7681 0.3167 0.4850 0.087 Uiso 1 1 calc R . .
C15A C 0.5973(7) 0.2923(5) 0.5432(5) 0.081(3) Uani 1 1 d . . .
H15A H 0.6456 0.2758 0.5915 0.097 Uiso 1 1 calc R . .
H15B H 0.5724 0.3388 0.5516 0.097 Uiso 1 1 calc R . .
O16A O 0.4757(4) 0.2533(3) 0.5260(3) 0.0701(14) Uani 1 1 d . . .
C17A C 0.6896(7) 0.2997(3) 0.3269(4) 0.0610(18) Uani 1 1 d . . .
H17A H 0.7752 0.3247 0.3337 0.073 Uiso 1 1 calc R . .
H17B H 0.7122 0.2527 0.3202 0.073 Uiso 1 1 calc R . .
O18A O 0.6139(5) 0.3226(3) 0.2599(3) 0.0729(14) Uani 1 1 d . . .
C19A C 0.6808(9) 0.3138(5) 0.1896(5) 0.086(2) Uani 1 1 d . . .
H19A H 0.7711 0.3335 0.1953 0.129 Uiso 1 1 calc R . .
H19B H 0.6285 0.3352 0.1464 0.129 Uiso 1 1 calc R . .
H19C H 0.6889 0.2667 0.1786 0.129 Uiso 1 1 calc R . .
Fe1B Fe 0.41578(10) 0.53369(4) 0.73445(5) 0.0502(2) Uani 1 1 d . . .
I1B I 0.06614(6) 0.47118(3) 0.70043(4) 0.08487(18) Uani 1 1 d . . .
C1B C 0.2881(6) 0.5745(3) 0.6500(3) 0.0476(14) Uani 1 1 d . . .
C2B C 0.2128(7) 0.5467(3) 0.7110(4) 0.0526(16) Uani 1 1 d . . .
C3B C 0.2537(7) 0.5781(3) 0.7830(4) 0.0537(16) Uani 1 1 d . . .
H3B H 0.2210 0.5684 0.8326 0.064 Uiso 1 1 calc R . .
C4B C 0.3525(8) 0.6266(3) 0.7672(4) 0.0561(17) Uani 1 1 d . . .
H4B H 0.3958 0.6556 0.8042 0.067 Uiso 1 1 calc R . .
C5B C 0.3747(6) 0.6238(3) 0.6850(3) 0.0462(14) Uani 1 1 d . . .
H5B H 0.4364 0.6502 0.6586 0.055 Uiso 1 1 calc R . .
C6B C 0.6175(11) 0.5128(5) 0.7192(6) 0.099(3) Uani 1 1 d . . .
H6B H 0.6799 0.5390 0.6930 0.119 Uiso 1 1 calc R . .
C7B C 0.5986(10) 0.5162(5) 0.7964(6) 0.098(3) Uani 1 1 d . . .
H7B H 0.6442 0.5456 0.8320 0.117 Uiso 1 1 calc R . .
C8B C 0.5034(10) 0.4706(4) 0.8159(5) 0.084(3) Uani 1 1 d . . .
H8B H 0.4737 0.4630 0.8667 0.101 Uiso 1 1 calc R . .
C9B C 0.4561(9) 0.4359(4) 0.7447(7) 0.100(3) Uani 1 1 d . . .
H9B H 0.3903 0.4020 0.7398 0.120 Uiso 1 1 calc R . .
C10B C 0.5319(10) 0.4649(5) 0.6827(5) 0.080(3) Uani 1 1 d . . .
H10B H 0.5250 0.4537 0.6288 0.096 Uiso 1 1 calc R . .
C11B C 0.2745(6) 0.5549(3) 0.5651(3) 0.0484(14) Uani 1 1 d . . .
H11B H 0.2330 0.5102 0.5592 0.058 Uiso 1 1 calc R . .
O12B O 0.4070(4) 0.5555(2) 0.5351(2) 0.0528(11) Uani 1 1 d . . .
C13B C 0.4023(8) 0.5371(4) 0.4544(4) 0.0649(19) Uani 1 1 d . . .
H13B H 0.3616 0.4922 0.4493 0.078 Uiso 1 1 calc R . .
C14B C 0.3105(10) 0.5851(5) 0.4074(4) 0.091(3) Uani 1 1 d . . .
H14C H 0.3516 0.6295 0.4086 0.109 Uiso 1 1 calc R . .
H14D H 0.2993 0.5706 0.3523 0.109 Uiso 1 1 calc R . .
C15B C 0.1741(10) 0.5874(6) 0.4428(4) 0.097(3) Uani 1 1 d . . .
H15C H 0.1166 0.6212 0.4156 0.116 Uiso 1 1 calc R . .
H15D H 0.1286 0.5443 0.4357 0.116 Uiso 1 1 calc R . .
O16B O 0.1905(6) 0.6029(3) 0.5252(3) 0.0783(16) Uani 1 1 d . . .
C17B C 0.5460(9) 0.5332(6) 0.4314(5) 0.089(3) Uani 1 1 d . . .
H17C H 0.5479 0.5241 0.3748 0.107 Uiso 1 1 calc R . .
H17D H 0.5926 0.5755 0.4426 0.107 Uiso 1 1 calc R . .
O18B O 0.6130(7) 0.4814(5) 0.4752(5) 0.120(3) Uani 1 1 d . . .
C19B C 0.7479(11) 0.4783(8) 0.4799(10) 0.175(7) Uani 1 1 d . . .
H19D H 0.7799 0.4674 0.4285 0.263 Uiso 1 1 calc R . .
H19E H 0.7777 0.4443 0.5176 0.263 Uiso 1 1 calc R . .
H19F H 0.7850 0.5209 0.4971 0.263 Uiso 1 1 calc R . .
Fe1C Fe 0.29026(7) 0.59255(4) 0.08906(4) 0.03379(16) Uani 1 1 d . . .
I1CA I 0.40387(4) 0.44814(2) 0.21421(2) 0.04999(10) Uani 1 1 d . . .
C1C C 0.1936(5) 0.5651(3) 0.1855(3) 0.0368(12) Uani 1 1 d . . .
C2C C 0.3331(5) 0.5446(3) 0.1925(3) 0.0363(12) Uani 1 1 d . . .
C3C C 0.4172(5) 0.6018(3) 0.1877(3) 0.0423(13) Uani 1 1 d . . .
H3C H 0.5131 0.6026 0.1893 0.051 Uiso 1 1 calc R . .
C4C C 0.3292(6) 0.6571(3) 0.1801(3) 0.0434(13) Uani 1 1 d . . .
H4C H 0.3577 0.7015 0.1763 0.052 Uiso 1 1 calc R . .
C5C C 0.1923(6) 0.6358(3) 0.1792(3) 0.0385(12) Uani 1 1 d . . .
H5C H 0.1146 0.6632 0.1751 0.046 Uiso 1 1 calc R . .
C6C C 0.3301(6) 0.5301(3) -0.0009(3) 0.0479(14) Uani 1 1 d . . .
H6C H 0.3649 0.4867 0.0044 0.057 Uiso 1 1 calc R . .
C7C C 0.4080(6) 0.5885(4) -0.0065(3) 0.0500(16) Uani 1 1 d . . .
H7C H 0.5037 0.5910 -0.0055 0.060 Uiso 1 1 calc R . .
C8C C 0.3167(7) 0.6428(3) -0.0138(3) 0.0498(15) Uani 1 1 d . . .
H8C H 0.3409 0.6878 -0.0180 0.060 Uiso 1 1 calc R . .
C9C C 0.1817(7) 0.6172(3) -0.0136(3) 0.0453(14) Uani 1 1 d . . .
H9C H 0.1006 0.6421 -0.0185 0.054 Uiso 1 1 calc R . .
C10C C 0.1912(6) 0.5481(3) -0.0048(3) 0.0437(14) Uani 1 1 d . . .
H10C H 0.1173 0.5186 -0.0019 0.052 Uiso 1 1 calc R . .
C11C C 0.0739(5) 0.5201(3) 0.1927(3) 0.0411(13) Uani 1 1 d . . .
H11C H 0.1002 0.4740 0.1801 0.049 Uiso 1 1 calc R . .
O12C O -0.0352(3) 0.53975(18) 0.1421(2) 0.0363(8) Uani 1 1 d . . .
C13C C -0.1488(5) 0.4954(3) 0.1476(4) 0.0440(14) Uani 1 1 d . . .
H13C H -0.1207 0.4499 0.1334 0.053 Uiso 1 1 calc R . .
C14C C -0.1917(6) 0.4955(4) 0.2314(4) 0.066(2) Uani 1 1 d . . .
H14E H -0.2272 0.5394 0.2444 0.079 Uiso 1 1 calc R . .
H14F H -0.2647 0.4629 0.2369 0.079 Uiso 1 1 calc R . .
C15C C -0.0723(7) 0.4787(5) 0.2872(4) 0.082(3) Uani 1 1 d . . .
H15E H -0.0981 0.4830 0.3418 0.098 Uiso 1 1 calc R . .
H15F H -0.0440 0.4326 0.2788 0.098 Uiso 1 1 calc R . .
O16C O 0.0403(4) 0.5237(3) 0.2731(2) 0.0616(13) Uani 1 1 d . . .
C17C C -0.2630(6) 0.5186(4) 0.0894(4) 0.0543(16) Uani 1 1 d . . .
H17E H -0.3413 0.4888 0.0931 0.065 Uiso 1 1 calc R . .
H17F H -0.2919 0.5631 0.1049 0.065 Uiso 1 1 calc R . .
O18C O -0.2281(5) 0.5208(2) 0.0103(3) 0.0641(13) Uani 1 1 d . . .
C19C C -0.2071(10) 0.4601(4) -0.0250(5) 0.094(3) Uani 1 1 d . . .
H19G H -0.1233 0.4404 -0.0024 0.140 Uiso 1 1 calc R . .
H19H H -0.2000 0.4664 -0.0813 0.140 Uiso 1 1 calc R . .
H19I H -0.2832 0.4308 -0.0162 0.140 Uiso 1 1 calc R . .
Fe1D Fe -0.14868(8) 0.77096(4) 0.01252(4) 0.03546(17) Uani 1 1 d . . .
I1D I -0.49905(4) 0.81909(2) 0.05438(3) 0.05634(11) Uani 1 1 d . . .
C1D C -0.2499(5) 0.7240(3) 0.0970(3) 0.0376(12) Uani 1 1 d . . .
C2D C -0.3433(5) 0.7509(3) 0.0371(3) 0.0366(12) Uani 1 1 d . . .
C3D C -0.3157(6) 0.7234(3) -0.0371(3) 0.0389(12) Uani 1 1 d . . .
H3D H -0.3607 0.7342 -0.0859 0.047 Uiso 1 1 calc R . .
C4D C -0.2097(6) 0.6776(3) -0.0247(3) 0.0431(13) Uani 1 1 d . . .
H4D H -0.1722 0.6513 -0.0637 0.052 Uiso 1 1 calc R . .
C5D C -0.1683(6) 0.6775(3) 0.0571(3) 0.0434(13) Uani 1 1 d . . .
H5D H -0.0985 0.6510 0.0810 0.052 Uiso 1 1 calc R . .
C6D C -0.0936(8) 0.8437(4) -0.0609(5) 0.076(2) Uani 1 1 d . . .
H6D H -0.1386 0.8543 -0.1097 0.091 Uiso 1 1 calc R . .
C7D C 0.0125(8) 0.7989(4) -0.0504(4) 0.064(2) Uani 1 1 d . . .
H7D H 0.0523 0.7740 -0.0898 0.077 Uiso 1 1 calc R . .
C8D C 0.0492(7) 0.7981(3) 0.0308(4) 0.0592(17) Uani 1 1 d . . .
H8D H 0.1191 0.7720 0.0552 0.071 Uiso 1 1 calc R . .
C9D C -0.0343(8) 0.8421(4) 0.0698(4) 0.064(2) Uani 1 1 d . . .
H9D H -0.0320 0.8510 0.1242 0.077 Uiso 1 1 calc R . .
C10D C -0.1235(8) 0.8704(3) 0.0096(6) 0.068(2) Uani 1 1 d . . .
H10D H -0.1915 0.9022 0.0173 0.082 Uiso 1 1 calc R . .
C11D C -0.2454(6) 0.7383(3) 0.1822(3) 0.0419(13) Uani 1 1 d . . .
H11D H -0.2924 0.7808 0.1914 0.050 Uiso 1 1 calc R . .
O12D O -0.1088(4) 0.7426(2) 0.2114(2) 0.0428(9) Uani 1 1 d . . .
C13D C -0.0988(7) 0.7572(3) 0.2948(4) 0.0529(16) Uani 1 1 d . . .
H13D H -0.1475 0.7995 0.3028 0.064 Uiso 1 1 calc R . .
C14D C -0.1700(9) 0.7042(5) 0.3381(4) 0.083(3) Uani 1 1 d . . .
H14G H -0.1698 0.7155 0.3942 0.100 Uiso 1 1 calc R . .
H14H H -0.1224 0.6618 0.3330 0.100 Uiso 1 1 calc R . .
C15D C -0.3153(9) 0.6984(6) 0.3035(4) 0.102(4) Uani 1 1 d . . .
H15G H -0.3617 0.6617 0.3288 0.122 Uiso 1 1 calc R . .
H15H H -0.3654 0.7395 0.3130 0.122 Uiso 1 1 calc R . .
O16D O -0.3130(5) 0.6863(3) 0.2195(2) 0.0646(14) Uani 1 1 d . . .
C17D C 0.0483(8) 0.7677(4) 0.3198(5) 0.080(2) Uani 1 1 d . . .
H17G H 0.0597 0.7699 0.3775 0.096 Uiso 1 1 calc R . .
H17H H 0.1028 0.7305 0.3018 0.096 Uiso 1 1 calc R . .
O18D O 0.0948(6) 0.8293(3) 0.2858(6) 0.135(3) Uani 1 1 d . . .
C19D C 0.2152(10) 0.8350(7) 0.2640(7) 0.127(4) Uani 1 1 d . . .
H19J H 0.2747 0.8503 0.3079 0.191 Uiso 1 1 calc R . .
H19K H 0.2164 0.8668 0.2211 0.191 Uiso 1 1 calc R . .
H19L H 0.2467 0.7922 0.2462 0.191 Uiso 1 1 calc R . .

loop_
_atom_site_aniso_label
_atom_site_aniso_U_11
_atom_site_aniso_U_22
_atom_site_aniso_U_33
_atom_site_aniso_U_23
_atom_site_aniso_U_13
_atom_site_aniso_U_12
Fe1A 0.0385(4) 0.0547(5) 0.0359(4) 0.0049(4) 0.0029(3) 0.0014(4)
I1A 0.0457(2) 0.0662(3) 0.1034(4) -0.0176(3) 0.0162(2) 0.0060(2)
C1A 0.037(3) 0.053(4) 0.039(3) 0.001(3) 0.002(2) -0.001(3)
C2A 0.034(3) 0.055(4) 0.042(3) 0.005(3) 0.006(2) 0.001(3)
C3A 0.041(3) 0.070(5) 0.040(3) 0.001(3) 0.008(2) 0.002(3)
C4A 0.059(4) 0.056(4) 0.046(4) 0.012(3) 0.002(3) -0.013(3)
C5A 0.040(3) 0.053(4) 0.046(3) 0.004(3) 0.003(2) 0.001(3)
C6A 0.061(5) 0.118(8) 0.058(5) 0.014(5) -0.005(3) 0.006(5)
C7A 0.129(8) 0.094(7) 0.044(4) 0.022(4) 0.002(4) 0.048(6)
C8A 0.100(6) 0.087(6) 0.036(4) 0.019(4) 0.001(3) -0.020(5)
C9A 0.062(5) 0.083(6) 0.047(4) 0.005(4) 0.008(3) 0.003(4)
C10A 0.077(5) 0.094(6) 0.041(4) -0.009(4) -0.005(3) -0.014(5)
C11A 0.031(3) 0.058(4) 0.057(4) -0.007(3) 0.008(2) 0.000(3)
O12A 0.030(2) 0.048(2) 0.056(2) -0.0080(19) 0.0118(16) -0.0045(17)
C13A 0.036(3) 0.046(4) 0.088(5) -0.016(3) 0.012(3) -0.004(3)
C14A 0.040(4) 0.087(6) 0.092(5) -0.018(5) 0.003(3) -0.010(4)
C15A 0.048(4) 0.122(8) 0.070(5) -0.020(5) -0.004(3) -0.013(4)
O16A 0.040(2) 0.113(5) 0.056(3) -0.006(3) -0.0031(19) -0.009(3)
C17A 0.042(4) 0.045(4) 0.098(5) -0.009(4) 0.026(3) -0.005(3)
O18A 0.061(3) 0.073(3) 0.088(4) 0.018(3) 0.033(3) 0.011(3)
C19A 0.102(7) 0.074(6) 0.086(6) 0.000(5) 0.040(5) -0.005(5)
Fe1B 0.0698(6) 0.0405(5) 0.0411(5) 0.0107(4) 0.0108(4) 0.0136(4)
I1B 0.0859(4) 0.0754(4) 0.0962(4) -0.0044(3) 0.0296(3) -0.0251(3)
C1B 0.061(4) 0.043(4) 0.039(3) 0.006(3) 0.005(3) 0.009(3)
C2B 0.063(4) 0.042(4) 0.054(4) 0.003(3) 0.018(3) 0.005(3)
C3B 0.074(4) 0.046(4) 0.043(4) 0.005(3) 0.023(3) 0.015(3)
C4B 0.086(5) 0.038(4) 0.045(4) -0.004(3) 0.007(3) 0.015(3)
C5B 0.060(4) 0.037(3) 0.042(3) 0.003(3) 0.005(3) 0.009(3)
C6B 0.112(8) 0.091(8) 0.094(8) 0.020(6) 0.017(6) 0.048(6)
C7B 0.100(7) 0.088(7) 0.103(8) 0.029(6) -0.010(5) 0.037(6)
C8B 0.125(7) 0.062(5) 0.067(5) 0.029(4) 0.021(5) 0.033(5)
C9B 0.084(6) 0.038(4) 0.176(11) 0.014(6) -0.004(6) 0.020(4)
C10B 0.105(7) 0.072(6) 0.064(5) 0.004(4) 0.008(4) 0.052(5)
C11B 0.053(4) 0.044(4) 0.048(3) 0.005(3) 0.001(3) 0.012(3)
O12B 0.062(3) 0.059(3) 0.037(2) 0.002(2) 0.0034(18) -0.001(2)
C13B 0.076(5) 0.071(5) 0.048(4) -0.018(4) 0.008(3) -0.009(4)
C14B 0.137(8) 0.098(7) 0.037(4) 0.002(4) -0.011(4) 0.009(6)
C15B 0.115(8) 0.125(8) 0.047(4) -0.008(5) -0.018(4) 0.046(6)
O16B 0.093(4) 0.093(4) 0.048(3) -0.002(3) -0.008(2) 0.042(3)
C17B 0.082(6) 0.116(8) 0.071(5) -0.033(5) 0.028(4) -0.032(6)
O18B 0.067(4) 0.143(7) 0.152(7) -0.024(6) 0.021(4) -0.006(4)
C19B 0.080(8) 0.183(16) 0.269(18) -0.063(14) 0.056(9) -0.027(9)
Fe1C 0.0324(4) 0.0329(4) 0.0364(4) -0.0049(3) 0.0041(3) -0.0065(3)
I1CA 0.03288(18) 0.0506(2) 0.0662(2) 0.0079(2) 0.00041(15) 0.00293(17)
C1C 0.033(3) 0.040(3) 0.037(3) -0.005(2) 0.005(2) -0.005(2)
C2C 0.029(3) 0.043(3) 0.037(3) -0.002(2) -0.002(2) -0.002(2)
C3C 0.028(3) 0.053(4) 0.046(3) -0.004(3) 0.003(2) -0.013(2)
C4C 0.050(3) 0.033(3) 0.048(3) -0.012(2) 0.009(2) -0.015(3)
C5C 0.038(3) 0.036(3) 0.042(3) -0.007(2) 0.005(2) -0.001(2)
C6C 0.058(4) 0.042(3) 0.044(3) -0.013(3) 0.002(3) 0.010(3)
C7C 0.041(3) 0.074(5) 0.036(3) -0.006(3) 0.011(2) -0.008(3)
C8C 0.065(4) 0.047(4) 0.039(3) 0.000(3) 0.013(3) -0.016(3)
C9C 0.059(4) 0.041(3) 0.036(3) -0.003(3) 0.001(3) 0.005(3)
C10C 0.048(3) 0.044(3) 0.038(3) -0.009(3) -0.007(2) -0.005(3)
C11C 0.026(3) 0.040(3) 0.057(4) 0.012(3) 0.002(2) 0.006(2)
O12C 0.0245(17) 0.035(2) 0.049(2) 0.0036(17) -0.0004(14) -0.0027(15)
C13C 0.026(3) 0.038(3) 0.068(4) 0.013(3) 0.002(2) -0.006(2)
C14C 0.039(4) 0.085(6) 0.074(5) 0.025(4) 0.003(3) -0.014(3)
C15C 0.053(4) 0.131(8) 0.062(4) 0.038(5) 0.004(3) -0.029(4)
O16C 0.040(2) 0.100(4) 0.046(2) 0.017(2) 0.0047(18) -0.016(2)
C17C 0.042(3) 0.059(4) 0.062(4) 0.009(3) -0.004(3) -0.006(3)
O18C 0.065(3) 0.046(3) 0.079(3) -0.003(2) -0.012(2) 0.003(2)
C19C 0.107(7) 0.069(6) 0.100(6) -0.025(5) -0.023(5) 0.026(5)
Fe1D 0.0442(4) 0.0279(4) 0.0341(4) 0.0025(3) 0.0002(3) -0.0019(3)
I1D 0.0478(2) 0.0446(2) 0.0760(3) -0.0112(2) -0.00106(19) 0.00798(19)
C1D 0.037(3) 0.034(3) 0.042(3) 0.003(2) 0.001(2) -0.001(2)
C2D 0.036(3) 0.030(3) 0.043(3) -0.005(2) 0.000(2) -0.005(2)
C3D 0.048(3) 0.034(3) 0.034(3) -0.002(2) -0.003(2) -0.008(2)
C4D 0.062(4) 0.025(3) 0.043(3) -0.007(2) 0.009(3) -0.005(3)
C5D 0.053(4) 0.029(3) 0.048(3) 0.007(2) 0.008(3) 0.005(2)
C6D 0.083(5) 0.077(6) 0.065(5) 0.040(4) -0.018(4) -0.031(5)
C7D 0.066(5) 0.084(6) 0.045(4) -0.007(3) 0.018(3) -0.027(4)
C8D 0.054(4) 0.050(4) 0.072(5) 0.010(3) -0.007(3) -0.007(3)
C9D 0.079(5) 0.058(5) 0.055(4) -0.013(3) 0.014(3) -0.037(4)
C10D 0.064(5) 0.021(3) 0.121(7) 0.006(4) 0.013(4) -0.004(3)
C11D 0.043(3) 0.043(3) 0.039(3) -0.002(3) 0.004(2) -0.007(3)
O12D 0.044(2) 0.043(2) 0.041(2) -0.0003(17) 0.0010(16) -0.0065(17)
C13D 0.054(4) 0.055(4) 0.049(4) -0.008(3) -0.001(3) -0.014(3)
C14D 0.112(7) 0.100(7) 0.034(4) 0.007(4) -0.014(4) -0.043(5)
C15D 0.115(7) 0.158(10) 0.033(4) -0.006(5) 0.011(4) -0.088(7)
O16D 0.071(3) 0.085(4) 0.038(2) 0.001(2) 0.0051(19) -0.046(3)
C17D 0.065(5) 0.081(6) 0.090(6) -0.032(5) -0.014(4) 0.002(4)
O18D 0.065(4) 0.072(5) 0.273(10) -0.024(5) 0.056(5) -0.019(3)
C19D 0.085(7) 0.160(12) 0.137(9) 0.052(9) 0.012(6) 0.022(7)

loop_
_atom_type_symbol
_atom_type_description
_atom_type_scat_dispersion_real
_atom_type_scat_dispersion_imag
_atom_type_scat_source
C C 0.0033 0.0016 'International Tables Vol C Tables 4.2.6.8 and 6.1.1.4'
H H 0.0000 0.0000 'International Tables Vol C Tables 4.2.6.8 and 6.1.1.4'
O O 0.0106 0.0060 'International Tables Vol C Tables 4.2.6.8 and 6.1.1.4'
Fe Fe 0.3463 0.8444 'International Tables Vol C Tables 4.2.6.8 and 6.1.1.4'
I I -0.4742 1.8119 'International Tables Vol C Tables 4.2.6.8 and 6.1.1.4'

loop_
_geom_angle_atom_site_label_1
_geom_angle_atom_site_label_2
_geom_angle_atom_site_label_3
_geom_angle
_geom_angle_site_symmetry_1
_geom_angle_site_symmetry_3
_geom_angle_publ_flag
C2A Fe1A C8A 121.7(3) . . ?
C2A Fe1A C7A 109.9(3) . . ?
C8A Fe1A C7A 41.9(4) . . ?
C2A Fe1A C1A 41.1(2) . . ?
C8A Fe1A C1A 108.3(3) . . ?
C7A Fe1A C1A 128.7(4) . . ?
C2A Fe1A C6A 127.5(3) . . ?
C8A Fe1A C6A 69.1(3) . . ?
C7A Fe1A C6A 40.2(4) . . ?
C1A Fe1A C6A 165.8(4) . . ?
C2A Fe1A C3A 41.4(2) . . ?
C8A Fe1A C3A 157.2(3) . . ?
C7A Fe1A C3A 121.0(3) . . ?
C1A Fe1A C3A 69.1(2) . . ?
C6A Fe1A C3A 107.6(3) . . ?
C2A Fe1A C4A 68.7(3) . . ?
C8A Fe1A C4A 161.7(3) . . ?
C7A Fe1A C4A 153.6(4) . . ?
C1A Fe1A C4A 68.7(3) . . ?
C6A Fe1A C4A 118.3(3) . . ?
C3A Fe1A C4A 40.2(3) . . ?
C2A Fe1A C5A 68.6(2) . . ?
C8A Fe1A C5A 124.8(3) . . ?
C7A Fe1A C5A 164.6(4) . . ?
C1A Fe1A C5A 40.2(3) . . ?
C6A Fe1A C5A 152.8(4) . . ?
C3A Fe1A C5A 68.7(2) . . ?
C4A Fe1A C5A 41.3(2) . . ?
C2A Fe1A C10A 162.7(3) . . ?
C8A Fe1A C10A 67.8(3) . . ?
C7A Fe1A C10A 66.4(4) . . ?
C1A Fe1A C10A 154.4(3) . . ?
C6A Fe1A C10A 38.8(3) . . ?
C3A Fe1A C10A 124.6(3) . . ?
C4A Fe1A C10A 106.7(3) . . ?
C5A Fe1A C10A 119.7(3) . . ?
C2A Fe1A C9A 156.4(3) . . ?
C8A Fe1A C9A 40.5(3) . . ?
C7A Fe1A C9A 67.8(3) . . ?
C1A Fe1A C9A 120.6(3) . . ?
C6A Fe1A C9A 67.1(3) . . ?
C3A Fe1A C9A 160.7(3) . . ?
C4A Fe1A C9A 124.3(3) . . ?
C5A Fe1A C9A 107.0(3) . . ?
C10A Fe1A C9A 39.9(3) . . ?
C5A C1A C2A 108.9(5) . . ?
C5A C1A C11A 125.4(5) . . ?
C2A C1A C11A 125.4(6) . . ?
C5A C1A Fe1A 71.2(3) . . ?
C2A C1A Fe1A 69.1(3) . . ?
C11A C1A Fe1A 130.2(4) . . ?
C1A C2A C3A 108.0(5) . . ?
C1A C2A Fe1A 69.8(3) . . ?
C3A C2A Fe1A 70.6(3) . . ?
C1A C2A I1A 126.3(4) . . ?
C3A C2A I1A 125.4(4) . . ?
Fe1A C2A I1A 130.0(3) . . ?
C4A C3A C2A 107.5(5) . . ?
C4A C3A Fe1A 69.9(3) . . ?
C2A C3A Fe1A 68.0(3) . . ?
C3A C4A C5A 108.3(6) . . ?
C3A C4A Fe1A 69.9(4) . . ?
C5A C4A Fe1A 69.6(3) . . ?
C1A C5A C4A 107.3(5) . . ?
C1A C5A Fe1A 68.7(3) . . ?
C4A C5A Fe1A 69.0(3) . . ?
C10A C6A C7A 107.8(8) . . ?
C10A C6A Fe1A 70.9(4) . . ?
C7A C6A Fe1A 68.8(4) . . ?
C6A C7A C8A 108.5(8) . . ?
C6A C7A Fe1A 71.1(5) . . ?
C8A C7A Fe1A 69.0(4) . . ?
C9A C8A C7A 105.7(8) . . ?
C9A C8A Fe1A 71.5(4) . . ?
C7A C8A Fe1A 69.1(4) . . ?
C10A C9A C8A 107.7(7) . . ?
C10A C9A Fe1A 69.9(4) . . ?
C8A C9A Fe1A 68.0(4) . . ?
C6A C10A C9A 110.2(8) . . ?
C6A C10A Fe1A 70.3(5) . . ?
C9A C10A Fe1A 70.3(4) . . ?
O12A C11A O16A 111.1(5) . . ?
O12A C11A C1A 110.9(5) . . ?
O16A C11A C1A 107.0(5) . . ?
C11A O12A C13A 111.5(4) . . ?
O12A C13A C17A 109.0(5) . . ?
O12A C13A C14A 106.9(5) . . ?
C17A C13A C14A 113.0(6) . . ?
C15A C14A C13A 109.6(6) . . ?
O16A C15A C14A 109.7(6) . . ?
C11A O16A C15A 110.6(6) . . ?
O18A C17A C13A 109.8(5) . . ?
C17A O18A C19A 113.3(6) . . ?
C9B Fe1B C1B 124.7(4) . . ?
C9B Fe1B C2B 109.2(3) . . ?
C1B Fe1B C2B 41.2(2) . . ?
C9B Fe1B C10B 42.0(4) . . ?
C1B Fe1B C10B 108.1(3) . . ?
C2B Fe1B C10B 125.1(4) . . ?
C9B Fe1B C8B 41.9(4) . . ?
C1B Fe1B C8B 163.0(4) . . ?
C2B Fe1B C8B 125.9(3) . . ?
C10B Fe1B C8B 69.0(3) . . ?
C9B Fe1B C5B 160.5(4) . . ?
C1B Fe1B C5B 40.8(3) . . ?
C2B Fe1B C5B 68.6(3) . . ?
C10B Fe1B C5B 122.3(3) . . ?
C8B Fe1B C5B 155.1(4) . . ?
C9B Fe1B C3B 123.1(4) . . ?
C1B Fe1B C3B 69.1(2) . . ?
C2B Fe1B C3B 40.6(3) . . ?
C10B Fe1B C3B 161.1(4) . . ?
C8B Fe1B C3B 107.9(3) . . ?
C5B Fe1B C3B 68.6(3) . . ?
C9B Fe1B C7B 68.1(4) . . ?
C1B Fe1B C7B 156.6(4) . . ?
C2B Fe1B C7B 160.3(4) . . ?
C10B Fe1B C7B 66.9(4) . . ?
C8B Fe1B C7B 39.1(4) . . ?
C5B Fe1B C7B 120.7(4) . . ?
C3B Fe1B C7B 123.1(4) . . ?
C9B Fe1B C6B 68.0(4) . . ?
C1B Fe1B C6B 123.7(3) . . ?
C2B Fe1B C6B 161.0(4) . . ?
C10B Fe1B C6B 40.1(4) . . ?
C8B Fe1B C6B 65.5(4) . . ?
C5B Fe1B C6B 107.5(4) . . ?
C3B Fe1B C6B 157.0(4) . . ?
C7B Fe1B C6B 37.9(4) . . ?
C9B Fe1B C4B 157.9(4) . . ?
C1B Fe1B C4B 68.7(3) . . ?
C2B Fe1B C4B 68.1(3) . . ?
C10B Fe1B C4B 157.6(4) . . ?
C8B Fe1B C4B 120.5(3) . . ?
C5B Fe1B C4B 40.8(2) . . ?
C3B Fe1B C4B 40.4(3) . . ?
C7B Fe1B C4B 106.6(4) . . ?
C6B Fe1B C4B 121.9(4) . . ?
C5B C1B C2B 107.2(5) . . ?
C5B C1B C11B 127.4(6) . . ?
C2B C1B C11B 125.3(6) . . ?
C5B C1B Fe1B 69.9(3) . . ?
C2B C1B Fe1B 69.6(4) . . ?
C11B C1B Fe1B 126.4(4) . . ?
C3B C2B C1B 108.7(6) . . ?
C3B C2B Fe1B 70.3(4) . . ?
C1B C2B Fe1B 69.3(4) . . ?
C3B C2B I1B 123.8(4) . . ?
C1B C2B I1B 127.5(5) . . ?
Fe1B C2B I1B 125.9(3) . . ?
C4B C3B C2B 107.9(5) . . ?
C4B C3B Fe1B 70.5(4) . . ?
C2B C3B Fe1B 69.1(3) . . ?
C3B C4B C5B 107.7(6) . . ?
C3B C4B Fe1B 69.2(4) . . ?
C5B C4B Fe1B 68.5(3) . . ?
C1B C5B C4B 108.4(6) . . ?
C1B C5B Fe1B 69.3(3) . . ?
C4B C5B Fe1B 70.7(3) . . ?
C7B C6B C10B 110.8(11) . . ?
C7B C6B Fe1B 71.0(6) . . ?
C10B C6B Fe1B 68.9(6) . . ?
C6B C7B C8B 109.9(11) . . ?
C6B C7B Fe1B 71.1(6) . . ?
C8B C7B Fe1B 69.5(5) . . ?
C7B C8B C9B 108.2(8) . . ?
C7B C8B Fe1B 71.5(5) . . ?
C9B C8B Fe1B 68.4(4) . . ?
C8B C9B C10B 105.1(8) . . ?
C8B C9B Fe1B 69.7(5) . . ?
C10B C9B Fe1B 69.6(5) . . ?
C6B C10B C9B 106.0(8) . . ?
C6B C10B Fe1B 71.1(5) . . ?
C9B C10B Fe1B 68.4(4) . . ?
O16B C11B O12B 110.0(5) . . ?
O16B C11B C1B 107.3(5) . . ?
O12B C11B C1B 108.2(5) . . ?
C13B O12B C11B 111.5(5) . . ?
O12B C13B C17B 106.9(6) . . ?
O12B C13B C14B 109.0(6) . . ?
C17B C13B C14B 116.0(8) . . ?
C15B C14B C13B 109.0(7) . . ?
O16B C15B C14B 110.3(7) . . ?
C11B O16B C15B 110.2(6) . . ?
O18B C17B C13B 108.5(8) . . ?
C19B O18B C17B 119.7(11) . . ?
C1C Fe1C C10C 106.9(2) . . ?
C1C Fe1C C2C 41.4(2) . . ?
C10C Fe1C C2C 122.4(2) . . ?
C1C Fe1C C6C 124.1(2) . . ?
C10C Fe1C C6C 40.6(2) . . ?
C2C Fe1C C6C 108.5(2) . . ?
C1C Fe1C C3C 69.6(2) . . ?
C10C Fe1C C3C 158.3(2) . . ?
C2C Fe1C C3C 41.0(2) . . ?
C6C Fe1C C3C 122.6(2) . . ?
C1C Fe1C C4C 68.6(2) . . ?
C10C Fe1C C4C 159.8(2) . . ?
C2C Fe1C C4C 68.1(2) . . ?
C6C Fe1C C4C 158.1(2) . . ?
C3C Fe1C C4C 40.5(2) . . ?
C1C Fe1C C9C 120.7(2) . . ?
C10C Fe1C C9C 40.3(2) . . ?
C2C Fe1C C9C 157.4(2) . . ?
C6C Fe1C C9C 67.9(2) . . ?
C3C Fe1C C9C 160.0(2) . . ?
C4C Fe1C C9C 123.7(2) . . ?
C1C Fe1C C8C 156.5(2) . . ?
C10C Fe1C C8C 68.1(2) . . ?
C2C Fe1C C8C 160.8(2) . . ?
C6C Fe1C C8C 68.0(3) . . ?
C3C Fe1C C8C 123.6(2) . . ?
C4C Fe1C C8C 107.7(2) . . ?
C9C Fe1C C8C 40.6(2) . . ?
C1C Fe1C C7C 161.1(3) . . ?
C10C Fe1C C7C 68.1(2) . . ?
C2C Fe1C C7C 124.7(2) . . ?
C6C Fe1C C7C 40.3(3) . . ?
C3C Fe1C C7C 108.0(2) . . ?
C4C Fe1C C7C 122.5(2) . . ?
C9C Fe1C C7C 68.0(2) . . ?
C8C Fe1C C7C 40.4(3) . . ?
C1C Fe1C C5C 41.1(2) . . ?
C10C Fe1C C5C 123.4(2) . . ?
C2C Fe1C C5C 68.8(2) . . ?
C6C Fe1C C5C 160.6(2) . . ?
C3C Fe1C C5C 68.8(2) . . ?
C4C Fe1C C5C 40.3(2) . . ?
C9C Fe1C C5C 106.8(2) . . ?
C8C Fe1C C5C 121.0(3) . . ?
C7C Fe1C C5C 156.9(3) . . ?
C5C C1C C2C 107.3(5) . . ?
C5C C1C C11C 127.4(5) . . ?
C2C C1C C11C 125.0(5) . . ?
C5C C1C Fe1C 70.6(3) . . ?
C2C C1C Fe1C 69.6(3) . . ?
C11C C1C Fe1C 130.0(4) . . ?
C3C C2C C1C 108.6(5) . . ?
C3C C2C Fe1C 69.9(3) . . ?
C1C C2C Fe1C 69.1(3) . . ?
C3C C2C I1CA 125.1(4) . . ?
C1C C2C I1CA 126.1(4) . . ?
Fe1C C2C I1CA 130.2(3) . . ?
C4C C3C C2C 106.9(5) . . ?
C4C C3C Fe1C 69.9(3) . . ?
C2C C3C Fe1C 69.1(3) . . ?
C5C C4C C3C 109.9(5) . . ?
C5C C4C Fe1C 70.3(3) . . ?
C3C C4C Fe1C 69.6(3) . . ?
C4C C5C C1C 107.3(5) . . ?
C4C C5C Fe1C 69.4(3) . . ?
C1C C5C Fe1C 68.3(3) . . ?
C10C C6C C7C 108.1(6) . . ?
C10C C6C Fe1C 69.3(3) . . ?
C7C C6C Fe1C 70.4(3) . . ?
C6C C7C C8C 107.9(5) . . ?
C6C C7C Fe1C 69.3(3) . . ?
C8C C7C Fe1C 69.8(3) . . ?
C7C C8C C9C 107.8(6) . . ?
C7C C8C Fe1C 69.9(3) . . ?
C9C C8C Fe1C 69.7(3) . . ?
C10C C9C C8C 107.7(6) . . ?
C10C C9C Fe1C 68.9(3) . . ?
C8C C9C Fe1C 69.7(3) . . ?
C9C C10C C6C 108.5(6) . . ?
C9C C10C Fe1C 70.8(3) . . ?
C6C C10C Fe1C 70.1(3) . . ?
O12C C11C O16C 111.3(4) . . ?
O12C C11C C1C 110.9(4) . . ?
O16C C11C C1C 106.0(5) . . ?
C11C O12C C13C 110.8(4) . . ?
O12C C13C C14C 108.9(5) . . ?
O12C C13C C17C 108.1(4) . . ?
C14C C13C C17C 112.1(5) . . ?
C15C C14C C13C 110.0(6) . . ?
O16C C15C C14C 109.1(6) . . ?
C11C O16C C15C 110.2(5) . . ?
O18C C17C C13C 114.7(5) . . ?
C19C O18C C17C 116.0(6) . . ?
C10D Fe1D C6D 39.4(3) . . ?
C10D Fe1D C2D 108.8(3) . . ?
C6D Fe1D C2D 124.4(3) . . ?
C10D Fe1D C8D 67.5(3) . . ?
C6D Fe1D C8D 66.9(3) . . ?
C2D Fe1D C8D 158.9(3) . . ?
C10D Fe1D C1D 123.1(3) . . ?
C6D Fe1D C1D 159.4(3) . . ?
C2D Fe1D C1D 41.5(2) . . ?
C8D Fe1D C1D 121.6(2) . . ?
C10D Fe1D C9D 41.2(3) . . ?
C6D Fe1D C9D 67.8(3) . . ?
C2D Fe1D C9D 123.0(3) . . ?
C8D Fe1D C9D 40.4(3) . . ?
C1D Fe1D C9D 105.7(2) . . ?
C10D Fe1D C3D 123.6(3) . . ?
C6D Fe1D C3D 109.0(3) . . ?
C2D Fe1D C3D 40.9(2) . . ?
C8D Fe1D C3D 158.7(3) . . ?
C1D Fe1D C3D 69.9(2) . . ?
C9D Fe1D C3D 159.6(3) . . ?
C10D Fe1D C7D 67.2(3) . . ?
C6D Fe1D C7D 39.8(3) . . ?
C2D Fe1D C7D 159.4(3) . . ?
C8D Fe1D C7D 40.4(3) . . ?
C1D Fe1D C7D 158.0(3) . . ?
C9D Fe1D C7D 68.4(3) . . ?
C3D Fe1D C7D 122.9(2) . . ?
C10D Fe1D C5D 159.7(3) . . ?
C6D Fe1D C5D 158.8(3) . . ?
C2D Fe1D C5D 68.2(2) . . ?
C8D Fe1D C5D 107.7(3) . . ?
C1D Fe1D C5D 41.2(2) . . ?
C9D Fe1D C5D 122.3(3) . . ?
C3D Fe1D C5D 68.2(2) . . ?
C7D Fe1D C5D 122.8(3) . . ?
C10D Fe1D C4D 158.6(3) . . ?
C6D Fe1D C4D 123.8(3) . . ?
C2D Fe1D C4D 67.7(2) . . ?
C8D Fe1D C4D 123.5(3) . . ?
C1D Fe1D C4D 69.3(2) . . ?
C9D Fe1D C4D 158.8(3) . . ?
C3D Fe1D C4D 39.9(2) . . ?
C7D Fe1D C4D 108.1(3) . . ?
C5D Fe1D C4D 40.6(2) . . ?
C5D C1D C2D 105.3(5) . . ?
C5D C1D C11D 127.5(5) . . ?
C2D C1D C11D 127.1(5) . . ?
C5D C1D Fe1D 70.0(3) . . ?
C2D C1D Fe1D 69.0(3) . . ?
C11D C1D Fe1D 128.1(4) . . ?
C3D C2D C1D 109.6(5) . . ?
C3D C2D Fe1D 70.1(3) . . ?
C1D C2D Fe1D 69.5(3) . . ?
C3D C2D I1D 124.2(4) . . ?
C1D C2D I1D 126.2(4) . . ?
Fe1D C2D I1D 127.4(3) . . ?
C4D C3D C2D 107.8(5) . . ?
C4D C3D Fe1D 71.0(3) . . ?
C2D C3D Fe1D 69.0(3) . . ?
C3D C4D C5D 108.3(5) . . ?
C3D C4D Fe1D 69.1(3) . . ?
C5D C4D Fe1D 69.0(3) . . ?
C4D C5D C1D 109.1(5) . . ?
C4D C5D Fe1D 70.4(3) . . ?
C1D C5D Fe1D 68.9(3) . . ?
C10D C6D C7D 110.2(6) . . ?
C10D C6D Fe1D 70.3(4) . . ?
C7D C6D Fe1D 71.0(4) . . ?
C6D C7D C8D 106.3(7) . . ?
C6D C7D Fe1D 69.2(4) . . ?
C8D C7D Fe1D 69.1(4) . . ?
C9D C8D C7D 109.5(7) . . ?
C9D C8D Fe1D 70.1(4) . . ?
C7D C8D Fe1D 70.5(4) . . ?
C8D C9D C10D 105.4(6) . . ?
C8D C9D Fe1D 69.5(4) . . ?
C10D C9D Fe1D 68.9(4) . . ?
C6D C10D C9D 108.5(7) . . ?
C6D C10D Fe1D 70.3(4) . . ?
C9D C10D Fe1D 69.9(4) . . ?
O12D C11D O16D 110.7(5) . . ?
O12D C11D C1D 109.3(4) . . ?
O16D C11D C1D 108.0(4) . . ?
C11D O12D C13D 111.4(4) . . ?
O12D C13D C14D 109.4(5) . . ?
O12D C13D C17D 108.3(6) . . ?
C14D C13D C17D 115.8(7) . . ?
C13D C14D C15D 108.9(6) . . ?
O16D C15D C14D 108.9(7) . . ?
C11D O16D C15D 110.7(5) . . ?
O18D C17D C13D 109.3(7) . . ?
C19D O18D C17D 121.0(8) . . ?

loop_
_geom_bond_atom_site_label_1
_geom_bond_atom_site_label_2
_geom_bond_distance
_geom_bond_site_symmetry_2
_geom_bond_publ_flag
Fe1A C2A 2.009(6) . ?
Fe1A C8A 2.011(7) . ?
Fe1A C7A 2.013(7) . ?
Fe1A C1A 2.019(5) . ?
Fe1A C6A 2.042(7) . ?
Fe1A C3A 2.042(6) . ?
Fe1A C4A 2.042(6) . ?
Fe1A C5A 2.051(6) . ?
Fe1A C10A 2.051(7) . ?
Fe1A C9A 2.056(7) . ?
I1A C2A 2.086(6) . ?
C1A C5A 1.399(9) . ?
C1A C2A 1.414(8) . ?
C1A C11A 1.492(8) . ?
C2A C3A 1.432(9) . ?
C3A C4A 1.404(10) . ?
C4A C5A 1.445(8) . ?
C6A C10A 1.360(12) . ?
C6A C7A 1.393(13) . ?
C7A C8A 1.439(12) . ?
C8A C9A 1.408(11) . ?
C9A C10A 1.400(10) . ?
C11A O12A 1.411(7) . ?
C11A O16A 1.417(8) . ?
O12A C13A 1.432(7) . ?
C13A C17A 1.494(9) . ?
C13A C14A 1.543(10) . ?
C14A C15A 1.507(10) . ?
C15A O16A 1.442(8) . ?
C17A O18A 1.397(9) . ?
O18A C19A 1.408(8) . ?
Fe1B C9B 2.013(8) . ?
Fe1B C1B 2.021(6) . ?
Fe1B C2B 2.025(7) . ?
Fe1B C10B 2.028(7) . ?
Fe1B C8B 2.030(7) . ?
Fe1B C5B 2.029(6) . ?
Fe1B C3B 2.041(6) . ?
Fe1B C7B 2.055(9) . ?
Fe1B C6B 2.056(10) . ?
Fe1B C4B 2.058(6) . ?
I1B C2B 2.093(7) . ?
C1B C5B 1.413(9) . ?
C1B C2B 1.422(8) . ?
C1B C11B 1.493(9) . ?
C2B C3B 1.412(9) . ?
C3B C4B 1.414(10) . ?
C4B C5B 1.426(8) . ?
C6B C7B 1.335(13) . ?
C6B C10B 1.399(14) . ?
C7B C8B 1.365(13) . ?
C8B C9B 1.447(13) . ?
C9B C10B 1.448(13) . ?
C11B O16B 1.415(7) . ?
C11B O12B 1.425(7) . ?
O12B C13B 1.416(7) . ?
C13B C17B 1.488(11) . ?
C13B C14B 1.516(11) . ?
C14B C15B 1.500(13) . ?
C15B O16B 1.433(9) . ?
C17B O18B 1.418(12) . ?
O18B C19B 1.323(12) . ?
Fe1C C1C 2.018(5) . ?
Fe1C C10C 2.024(5) . ?
Fe1C C2C 2.025(5) . ?
Fe1C C6C 2.034(6) . ?
Fe1C C3C 2.034(5) . ?
Fe1C C4C 2.037(5) . ?
Fe1C C9C 2.048(6) . ?
Fe1C C8C 2.047(6) . ?
Fe1C C7C 2.049(5) . ?
Fe1C C5C 2.049(5) . ?
I1CA C2C 2.088(6) . ?
C1C C5C 1.428(8) . ?
C1C C2C 1.428(7) . ?
C1C C11C 1.494(8) . ?
C2C C3C 1.421(8) . ?
C3C C4C 1.409(8) . ?
C4C C5C 1.409(8) . ?
C6C C10C 1.408(8) . ?
C6C C7C 1.408(9) . ?
C7C C8C 1.414(9) . ?
C8C C9C 1.422(9) . ?
C9C C10C 1.402(8) . ?
C11C O12C 1.389(6) . ?
C11C O16C 1.424(7) . ?
O12C C13C 1.436(6) . ?
C13C C14C 1.507(9) . ?
C13C C17C 1.522(8) . ?
C14C C15C 1.500(10) . ?
C15C O16C 1.461(8) . ?
C17C O18C 1.405(8) . ?
O18C C19C 1.382(9) . ?
Fe1D C10D 2.017(6) . ?
Fe1D C6D 2.018(7) . ?
Fe1D C2D 2.020(5) . ?
Fe1D C8D 2.023(7) . ?
Fe1D C1D 2.027(5) . ?
Fe1D C9D 2.030(6) . ?
Fe1D C3D 2.036(5) . ?
Fe1D C7D 2.041(6) . ?
Fe1D C5D 2.041(6) . ?
Fe1D C4D 2.060(5) . ?
I1D C2D 2.088(5) . ?
C1D C5D 1.430(8) . ?
C1D C2D 1.433(7) . ?
C1D C11D 1.473(8) . ?
C2D C3D 1.417(8) . ?
C3D C4D 1.397(8) . ?
C4D C5D 1.422(8) . ?
C6D C10D 1.359(11) . ?
C6D C7D 1.381(11) . ?
C7D C8D 1.403(9) . ?
C8D C9D 1.399(10) . ?
C9D C10D 1.423(11) . ?
C11D O12D 1.403(6) . ?
C11D O16D 1.409(7) . ?
O12D C13D 1.443(7) . ?
C13D C14D 1.491(10) . ?
C13D C17D 1.495(9) . ?
C14D C15D 1.514(11) . ?
C15D O16D 1.449(8) . ?
C17D O18D 1.453(11) . ?
O18D C19D 1.264(11) . ?

loop_
_geom_torsion_atom_site_label_1
_geom_torsion_atom_site_label_2
_geom_torsion_atom_site_label_3
_geom_torsion_atom_site_label_4
_geom_torsion
_geom_torsion_site_symmetry_1
_geom_torsion_site_symmetry_2
_geom_torsion_site_symmetry_3
_geom_torsion_site_symmetry_4
_geom_torsion_publ_flag
C2A Fe1A C1A C5A 119.8(5) . . . . ?
C8A Fe1A C1A C5A -122.7(4) . . . . ?
C7A Fe1A C1A C5A -165.0(4) . . . . ?
C6A Fe1A C1A C5A 160.4(12) . . . . ?
C3A Fe1A C1A C5A 81.4(4) . . . . ?
C4A Fe1A C1A C5A 38.1(4) . . . . ?
C10A Fe1A C1A C5A -46.0(8) . . . . ?
C9A Fe1A C1A C5A -80.0(4) . . . . ?
C8A Fe1A C1A C2A 117.5(4) . . . . ?
C7A Fe1A C1A C2A 75.2(5) . . . . ?
C6A Fe1A C1A C2A 40.6(13) . . . . ?
C3A Fe1A C1A C2A -38.4(4) . . . . ?
C4A Fe1A C1A C2A -81.7(4) . . . . ?
C5A Fe1A C1A C2A -119.8(5) . . . . ?
C10A Fe1A C1A C2A -165.8(6) . . . . ?
C9A Fe1A C1A C2A 160.2(4) . . . . ?
C2A Fe1A C1A C11A -119.3(7) . . . . ?
C8A Fe1A C1A C11A -1.8(7) . . . . ?
C7A Fe1A C1A C11A -44.1(7) . . . . ?
C6A Fe1A C1A C11A -78.7(14) . . . . ?
C3A Fe1A C1A C11A -157.7(7) . . . . ?
C4A Fe1A C1A C11A 159.0(7) . . . . ?
C5A Fe1A C1A C11A 120.9(7) . . . . ?
C10A Fe1A C1A C11A 74.9(9) . . . . ?
C9A Fe1A C1A C11A 40.9(7) . . . . ?
C5A C1A C2A C3A 0.3(6) . . . . ?
C11A C1A C2A C3A -174.3(5) . . . . ?
Fe1A C1A C2A C3A 60.5(4) . . . . ?
C5A C1A C2A Fe1A -60.2(4) . . . . ?
C11A C1A C2A Fe1A 125.2(6) . . . . ?
C5A C1A C2A I1A 174.4(4) . . . . ?
C11A C1A C2A I1A -0.2(8) . . . . ?
Fe1A C1A C2A I1A -125.4(4) . . . . ?
C8A Fe1A C2A C1A -81.6(5) . . . . ?
C7A Fe1A C2A C1A -126.7(5) . . . . ?
C6A Fe1A C2A C1A -168.4(5) . . . . ?
C3A Fe1A C2A C1A 118.6(5) . . . . ?
C4A Fe1A C2A C1A 81.5(4) . . . . ?
C5A Fe1A C2A C1A 37.0(4) . . . . ?
C10A Fe1A C2A C1A 159.0(10) . . . . ?
C9A Fe1A C2A C1A -46.7(8) . . . . ?
C8A Fe1A C2A C3A 159.8(4) . . . . ?
C7A Fe1A C2A C3A 114.7(5) . . . . ?
C1A Fe1A C2A C3A -118.6(5) . . . . ?
C6A Fe1A C2A C3A 73.0(5) . . . . ?
C4A Fe1A C2A C3A -37.1(4) . . . . ?
C5A Fe1A C2A C3A -81.6(4) . . . . ?
C10A Fe1A C2A C3A 40.4(12) . . . . ?
C9A Fe1A C2A C3A -165.3(7) . . . . ?
C8A Fe1A C2A I1A 39.4(5) . . . . ?
C7A Fe1A C2A I1A -5.7(5) . . . . ?
C1A Fe1A C2A I1A 121.0(5) . . . . ?
C6A Fe1A C2A I1A -47.4(6) . . . . ?
C3A Fe1A C2A I1A -120.4(5) . . . . ?
C4A Fe1A C2A I1A -157.5(4) . . . . ?
C5A Fe1A C2A I1A 158.0(4) . . . . ?
C10A Fe1A C2A I1A -80.0(11) . . . . ?
C9A Fe1A C2A I1A 74.3(8) . . . . ?
C1A C2A C3A C4A -1.1(6) . . . . ?
Fe1A C2A C3A C4A 59.0(4) . . . . ?
I1A C2A C3A C4A -175.2(4) . . . . ?
C1A C2A C3A Fe1A -60.1(4) . . . . ?
I1A C2A C3A Fe1A 125.8(4) . . . . ?
C2A Fe1A C3A C4A -119.5(5) . . . . ?
C8A Fe1A C3A C4A -168.9(7) . . . . ?
C7A Fe1A C3A C4A 155.2(5) . . . . ?
C1A Fe1A C3A C4A -81.4(4) . . . . ?
C6A Fe1A C3A C4A 113.3(5) . . . . ?
C5A Fe1A C3A C4A -38.1(4) . . . . ?
C10A Fe1A C3A C4A 74.0(5) . . . . ?
C9A Fe1A C3A C4A 42.5(10) . . . . ?
C8A Fe1A C3A C2A -49.3(8) . . . . ?
C7A Fe1A C3A C2A -85.3(5) . . . . ?
C1A Fe1A C3A C2A 38.2(3) . . . . ?
C6A Fe1A C3A C2A -127.2(4) . . . . ?
C4A Fe1A C3A C2A 119.5(5) . . . . ?
C5A Fe1A C3A C2A 81.4(4) . . . . ?
C10A Fe1A C3A C2A -166.5(4) . . . . ?
C9A Fe1A C3A C2A 162.1(8) . . . . ?
C2A C3A C4A C5A 1.5(6) . . . . ?
Fe1A C3A C4A C5A 59.3(4) . . . . ?
C2A C3A C4A Fe1A -57.8(4) . . . . ?
C2A Fe1A C4A C3A 38.1(4) . . . . ?
C8A Fe1A C4A C3A 166.2(9) . . . . ?
C7A Fe1A C4A C3A -54.0(9) . . . . ?
C1A Fe1A C4A C3A 82.4(4) . . . . ?
C6A Fe1A C4A C3A -84.0(5) . . . . ?
C5A Fe1A C4A C3A 119.5(5) . . . . ?
C10A Fe1A C4A C3A -124.3(4) . . . . ?
C9A Fe1A C4A C3A -164.3(4) . . . . ?
C2A Fe1A C4A C5A -81.4(4) . . . . ?
C8A Fe1A C4A C5A 46.7(11) . . . . ?
C7A Fe1A C4A C5A -173.5(7) . . . . ?
C1A Fe1A C4A C5A -37.1(4) . . . . ?
C6A Fe1A C4A C5A 156.5(4) . . . . ?
C3A Fe1A C4A C5A -119.5(5) . . . . ?
C10A Fe1A C4A C5A 116.2(4) . . . . ?
C9A Fe1A C4A C5A 76.2(5) . . . . ?
C2A C1A C5A C4A 0.6(6) . . . . ?
C11A C1A C5A C4A 175.2(5) . . . . ?
Fe1A C1A C5A C4A -58.4(4) . . . . ?
C2A C1A C5A Fe1A 59.0(4) . . . . ?
C11A C1A C5A Fe1A -126.5(6) . . . . ?
C3A C4A C5A C1A -1.3(6) . . . . ?
Fe1A C4A C5A C1A 58.1(4) . . . . ?
C3A C4A C5A Fe1A -59.4(4) . . . . ?
C2A Fe1A C5A C1A -37.8(3) . . . . ?
C8A Fe1A C5A C1A 76.7(5) . . . . ?
C7A Fe1A C5A C1A 49.6(13) . . . . ?
C6A Fe1A C5A C1A -169.6(6) . . . . ?
C3A Fe1A C5A C1A -82.4(4) . . . . ?
C4A Fe1A C5A C1A -119.5(5) . . . . ?
C10A Fe1A C5A C1A 159.0(4) . . . . ?
C9A Fe1A C5A C1A 117.6(4) . . . . ?
C2A Fe1A C5A C4A 81.7(4) . . . . ?
C8A Fe1A C5A C4A -163.9(4) . . . . ?
C7A Fe1A C5A C4A 169.1(11) . . . . ?
C1A Fe1A C5A C4A 119.5(5) . . . . ?
C6A Fe1A C5A C4A -50.1(8) . . . . ?
C3A Fe1A C5A C4A 37.1(4) . . . . ?
C10A Fe1A C5A C4A -81.5(5) . . . . ?
C9A Fe1A C5A C4A -122.9(4) . . . . ?
C2A Fe1A C6A C10A -165.2(4) . . . . ?
C8A Fe1A C6A C10A 80.3(6) . . . . ?
C7A Fe1A C6A C10A 118.8(8) . . . . ?
C1A Fe1A C6A C10A 162.1(10) . . . . ?
C3A Fe1A C6A C10A -123.7(5) . . . . ?
C4A Fe1A C6A C10A -81.3(6) . . . . ?
C5A Fe1A C6A C10A -46.2(9) . . . . ?
C9A Fe1A C6A C10A 36.5(5) . . . . ?
C2A Fe1A C6A C7A 76.0(6) . . . . ?
C8A Fe1A C6A C7A -38.5(5) . . . . ?
C1A Fe1A C6A C7A 43.3(14) . . . . ?
C3A Fe1A C6A C7A 117.5(5) . . . . ?
C4A Fe1A C6A C7A 159.9(5) . . . . ?
C5A Fe1A C6A C7A -164.9(6) . . . . ?
C10A Fe1A C6A C7A -118.8(8) . . . . ?
C9A Fe1A C6A C7A -82.3(6) . . . . ?
C10A C6A C7A C8A -1.4(8) . . . . ?
Fe1A C6A C7A C8A 59.0(5) . . . . ?
C10A C6A C7A Fe1A -60.5(5) . . . . ?
C2A Fe1A C7A C6A -125.0(5) . . . . ?
C8A Fe1A C7A C6A 119.4(7) . . . . ?
C1A Fe1A C7A C6A -167.5(5) . . . . ?
C3A Fe1A C7A C6A -80.5(6) . . . . ?
C4A Fe1A C7A C6A -43.0(10) . . . . ?
C5A Fe1A C7A C6A 153.4(11) . . . . ?
C10A Fe1A C7A C6A 36.8(5) . . . . ?
C9A Fe1A C7A C6A 80.2(6) . . . . ?
C2A Fe1A C7A C8A 115.6(5) . . . . ?
C1A Fe1A C7A C8A 73.1(6) . . . . ?
C6A Fe1A C7A C8A -119.4(7) . . . . ?
C3A Fe1A C7A C8A 160.1(5) . . . . ?
C4A Fe1A C7A C8A -162.4(6) . . . . ?
C5A Fe1A C7A C8A 34.0(14) . . . . ?
C10A Fe1A C7A C8A -82.6(5) . . . . ?
C9A Fe1A C7A C8A -39.2(5) . . . . ?
C6A C7A C8A C9A 2.2(8) . . . . ?
Fe1A C7A C8A C9A 62.5(5) . . . . ?
C6A C7A C8A Fe1A -60.3(5) . . . . ?
C2A Fe1A C8A C9A 159.3(4) . . . . ?
C7A Fe1A C8A C9A -115.7(7) . . . . ?
C1A Fe1A C8A C9A 116.1(5) . . . . ?
C6A Fe1A C8A C9A -78.7(5) . . . . ?
C3A Fe1A C8A C9A -164.6(6) . . . . ?
C4A Fe1A C8A C9A 38.8(12) . . . . ?
C5A Fe1A C8A C9A 74.7(5) . . . . ?
C10A Fe1A C8A C9A -36.9(5) . . . . ?
C2A Fe1A C8A C7A -85.0(6) . . . . ?
C1A Fe1A C8A C7A -128.2(5) . . . . ?
C6A Fe1A C8A C7A 37.0(5) . . . . ?
C3A Fe1A C8A C7A -48.9(10) . . . . ?
C4A Fe1A C8A C7A 154.6(9) . . . . ?
C5A Fe1A C8A C7A -169.6(5) . . . . ?
C10A Fe1A C8A C7A 78.8(6) . . . . ?
C9A Fe1A C8A C7A 115.7(7) . . . . ?
C7A C8A C9A C10A -2.1(8) . . . . ?
Fe1A C8A C9A C10A 58.8(5) . . . . ?
C7A C8A C9A Fe1A -61.0(4) . . . . ?
C2A Fe1A C9A C10A -168.4(6) . . . . ?
C8A Fe1A C9A C10A -119.8(7) . . . . ?
C7A Fe1A C9A C10A -79.2(6) . . . . ?
C1A Fe1A C9A C10A 157.8(5) . . . . ?
C6A Fe1A C9A C10A -35.6(5) . . . . ?
C3A Fe1A C9A C10A 42.1(11) . . . . ?
C4A Fe1A C9A C10A 74.0(6) . . . . ?
C5A Fe1A C9A C10A 116.2(5) . . . . ?
C2A Fe1A C9A C8A -48.7(9) . . . . ?
C7A Fe1A C9A C8A 40.5(5) . . . . ?
C1A Fe1A C9A C8A -82.4(5) . . . . ?
C6A Fe1A C9A C8A 84.2(6) . . . . ?
C3A Fe1A C9A C8A 161.9(7) . . . . ?
C4A Fe1A C9A C8A -166.2(4) . . . . ?
C5A Fe1A C9A C8A -124.1(5) . . . . ?
C10A Fe1A C9A C8A 119.8(7) . . . . ?
C7A C6A C10A C9A 0.1(8) . . . . ?
Fe1A C6A C10A C9A -59.0(5) . . . . ?
C7A C6A C10A Fe1A 59.1(5) . . . . ?
C8A C9A C10A C6A 1.4(8) . . . . ?
Fe1A C9A C10A C6A 59.0(5) . . . . ?
C8A C9A C10A Fe1A -57.7(5) . . . . ?
C2A Fe1A C10A C6A 43.0(13) . . . . ?
C8A Fe1A C10A C6A -83.8(6) . . . . ?
C7A Fe1A C10A C6A -38.1(6) . . . . ?
C1A Fe1A C10A C6A -170.0(6) . . . . ?
C3A Fe1A C10A C6A 74.4(6) . . . . ?
C4A Fe1A C10A C6A 114.7(6) . . . . ?
C5A Fe1A C10A C6A 157.7(5) . . . . ?
C9A Fe1A C10A C6A -121.3(8) . . . . ?
C2A Fe1A C10A C9A 164.3(9) . . . . ?
C8A Fe1A C10A C9A 37.5(5) . . . . ?
C7A Fe1A C10A C9A 83.2(6) . . . . ?
C1A Fe1A C10A C9A -48.7(9) . . . . ?
C6A Fe1A C10A C9A 121.3(8) . . . . ?
C3A Fe1A C10A C9A -164.4(4) . . . . ?
C4A Fe1A C10A C9A -124.0(5) . . . . ?
C5A Fe1A C10A C9A -81.0(5) . . . . ?
C5A C1A C11A O12A 58.8(8) . . . . ?
C2A C1A C11A O12A -127.5(6) . . . . ?
Fe1A C1A C11A O12A -36.0(8) . . . . ?
C5A C1A C11A O16A -62.5(7) . . . . ?
C2A C1A C11A O16A 111.2(6) . . . . ?
Fe1A C1A C11A O16A -157.3(5) . . . . ?
O16A C11A O12A C13A -64.3(7) . . . . ?
C1A C11A O12A C13A 176.8(5) . . . . ?
C11A O12A C13A C17A -177.6(5) . . . . ?
C11A O12A C13A C14A 60.0(6) . . . . ?
O12A C13A C14A C15A -55.5(8) . . . . ?
C17A C13A C14A C15A -175.5(6) . . . . ?
C13A C14A C15A O16A 54.9(9) . . . . ?
O12A C11A O16A C15A 61.3(7) . . . . ?
C1A C11A O16A C15A -177.5(5) . . . . ?
C14A C15A O16A C11A -57.1(9) . . . . ?
O12A C13A C17A O18A 64.5(7) . . . . ?
C14A C13A C17A O18A -176.8(6) . . . . ?
C13A C17A O18A C19A -177.5(6) . . . . ?
C9B Fe1B C1B C5B -162.3(5) . . . . ?
C2B Fe1B C1B C5B 118.2(5) . . . . ?
C10B Fe1B C1B C5B -118.7(5) . . . . ?
C8B Fe1B C1B C5B 164.0(10) . . . . ?
C3B Fe1B C1B C5B 81.1(4) . . . . ?
C7B Fe1B C1B C5B -45.1(10) . . . . ?
C6B Fe1B C1B C5B -77.3(6) . . . . ?
C4B Fe1B C1B C5B 37.7(4) . . . . ?
C9B Fe1B C1B C2B 79.4(5) . . . . ?
C10B Fe1B C1B C2B 123.0(5) . . . . ?
C8B Fe1B C1B C2B 45.7(11) . . . . ?
C5B Fe1B C1B C2B -118.2(5) . . . . ?
C3B Fe1B C1B C2B -37.2(4) . . . . ?
C7B Fe1B C1B C2B -163.3(9) . . . . ?
C6B Fe1B C1B C2B 164.5(5) . . . . ?
C4B Fe1B C1B C2B -80.5(4) . . . . ?
C9B Fe1B C1B C11B -40.1(7) . . . . ?
C2B Fe1B C1B C11B -119.5(7) . . . . ?
C10B Fe1B C1B C11B 3.5(7) . . . . ?
C8B Fe1B C1B C11B -73.8(12) . . . . ?
C5B Fe1B C1B C11B 122.3(7) . . . . ?
C3B Fe1B C1B C11B -156.6(6) . . . . ?
C7B Fe1B C1B C11B 77.2(11) . . . . ?
C6B Fe1B C1B C11B 45.0(8) . . . . ?
C4B Fe1B C1B C11B 160.0(6) . . . . ?
C5B C1B C2B C3B -0.6(7) . . . . ?
C11B C1B C2B C3B -179.8(6) . . . . ?
Fe1B C1B C2B C3B 59.4(5) . . . . ?
C5B C1B C2B Fe1B -60.0(4) . . . . ?
C11B C1B C2B Fe1B 120.8(6) . . . . ?
C5B C1B C2B I1B -180.0(4) . . . . ?
C11B C1B C2B I1B 0.8(9) . . . . ?
Fe1B C1B C2B I1B -120.0(5) . . . . ?
C9B Fe1B C2B C3B 118.9(5) . . . . ?
C1B Fe1B C2B C3B -120.0(5) . . . . ?
C10B Fe1B C2B C3B 163.1(4) . . . . ?
C8B Fe1B C2B C3B 74.9(5) . . . . ?
C5B Fe1B C2B C3B -81.8(4) . . . . ?
C7B Fe1B C2B C3B 40.3(12) . . . . ?
C6B Fe1B C2B C3B -163.1(11) . . . . ?
C4B Fe1B C2B C3B -37.6(4) . . . . ?
C9B Fe1B C2B C1B -121.1(5) . . . . ?
C10B Fe1B C2B C1B -76.9(5) . . . . ?
C8B Fe1B C2B C1B -165.1(4) . . . . ?
C5B Fe1B C2B C1B 38.2(4) . . . . ?
C3B Fe1B C2B C1B 120.0(5) . . . . ?
C7B Fe1B C2B C1B 160.3(10) . . . . ?
C6B Fe1B C2B C1B -43.1(12) . . . . ?
C4B Fe1B C2B C1B 82.4(4) . . . . ?
C9B Fe1B C2B I1B 0.8(6) . . . . ?
C1B Fe1B C2B I1B 121.9(6) . . . . ?
C10B Fe1B C2B I1B 45.0(5) . . . . ?
C8B Fe1B C2B I1B -43.1(6) . . . . ?
C5B Fe1B C2B I1B 160.2(4) . . . . ?
C3B Fe1B C2B I1B -118.1(5) . . . . ?
C7B Fe1B C2B I1B -77.8(12) . . . . ?
C6B Fe1B C2B I1B 78.8(12) . . . . ?
C4B Fe1B C2B I1B -155.7(4) . . . . ?
C1B C2B C3B C4B 1.2(7) . . . . ?
Fe1B C2B C3B C4B 60.0(4) . . . . ?
I1B C2B C3B C4B -179.4(4) . . . . ?
C1B C2B C3B Fe1B -58.8(4) . . . . ?
I1B C2B C3B Fe1B 120.6(5) . . . . ?
C9B Fe1B C3B C4B 160.1(5) . . . . ?
C1B Fe1B C3B C4B -81.4(4) . . . . ?
C2B Fe1B C3B C4B -119.0(5) . . . . ?
C10B Fe1B C3B C4B -166.4(8) . . . . ?
C8B Fe1B C3B C4B 116.3(5) . . . . ?
C5B Fe1B C3B C4B -37.4(4) . . . . ?
C7B Fe1B C3B C4B 76.1(5) . . . . ?
C6B Fe1B C3B C4B 47.0(10) . . . . ?
C9B Fe1B C3B C2B -81.0(5) . . . . ?
C1B Fe1B C3B C2B 37.6(4) . . . . ?
C10B Fe1B C3B C2B -47.4(10) . . . . ?
C8B Fe1B C3B C2B -124.7(5) . . . . ?
C5B Fe1B C3B C2B 81.5(4) . . . . ?
C7B Fe1B C3B C2B -164.9(5) . . . . ?
C6B Fe1B C3B C2B 166.0(8) . . . . ?
C4B Fe1B C3B C2B 119.0(5) . . . . ?
C2B C3B C4B C5B -1.4(7) . . . . ?
Fe1B C3B C4B C5B 57.7(4) . . . . ?
C2B C3B C4B Fe1B -59.1(4) . . . . ?
C9B Fe1B C4B C3B -49.3(11) . . . . ?
C1B Fe1B C4B C3B 82.3(4) . . . . ?
C2B Fe1B C4B C3B 37.9(4) . . . . ?
C10B Fe1B C4B C3B 168.5(8) . . . . ?
C8B Fe1B C4B C3B -81.8(5) . . . . ?
C5B Fe1B C4B C3B 120.0(6) . . . . ?
C7B Fe1B C4B C3B -121.9(5) . . . . ?
C6B Fe1B C4B C3B -160.3(5) . . . . ?
C9B Fe1B C4B C5B -169.3(9) . . . . ?
C1B Fe1B C4B C5B -37.7(4) . . . . ?
C2B Fe1B C4B C5B -82.1(4) . . . . ?
C10B Fe1B C4B C5B 48.4(10) . . . . ?
C8B Fe1B C4B C5B 158.1(5) . . . . ?
C3B Fe1B C4B C5B -120.0(6) . . . . ?
C7B Fe1B C4B C5B 118.0(5) . . . . ?
C6B Fe1B C4B C5B 79.6(5) . . . . ?
C2B C1B C5B C4B -0.3(7) . . . . ?
C11B C1B C5B C4B 178.9(6) . . . . ?
Fe1B C1B C5B C4B -60.1(4) . . . . ?
C2B C1B C5B Fe1B 59.8(4) . . . . ?
C11B C1B C5B Fe1B -121.0(6) . . . . ?
C3B C4B C5B C1B 1.1(7) . . . . ?
Fe1B C4B C5B C1B 59.2(4) . . . . ?
C3B C4B C5B Fe1B -58.2(4) . . . . ?
C9B Fe1B C5B C1B 48.6(11) . . . . ?
C2B Fe1B C5B C1B -38.5(4) . . . . ?
C10B Fe1B C5B C1B 80.3(5) . . . . ?
C8B Fe1B C5B C1B -169.0(7) . . . . ?
C3B Fe1B C5B C1B -82.4(4) . . . . ?
C7B Fe1B C5B C1B 160.9(5) . . . . ?
C6B Fe1B C5B C1B 121.7(5) . . . . ?
C4B Fe1B C5B C1B -119.4(5) . . . . ?
C9B Fe1B C5B C4B 167.9(10) . . . . ?
C1B Fe1B C5B C4B 119.4(5) . . . . ?
C2B Fe1B C5B C4B 80.8(4) . . . . ?
C10B Fe1B C5B C4B -160.3(5) . . . . ?
C8B Fe1B C5B C4B -49.6(9) . . . . ?
C3B Fe1B C5B C4B 37.0(4) . . . . ?
C7B Fe1B C5B C4B -79.7(5) . . . . ?
C6B Fe1B C5B C4B -118.9(5) . . . . ?
C9B Fe1B C6B C7B -82.2(7) . . . . ?
C1B Fe1B C6B C7B 159.8(6) . . . . ?
C2B Fe1B C6B C7B -167.4(9) . . . . ?
C10B Fe1B C6B C7B -122.4(9) . . . . ?
C8B Fe1B C6B C7B -36.5(6) . . . . ?
C5B Fe1B C6B C7B 117.9(7) . . . . ?
C3B Fe1B C6B C7B 41.5(13) . . . . ?
C4B Fe1B C6B C7B 75.5(7) . . . . ?
C9B Fe1B C6B C10B 40.2(6) . . . . ?
C1B Fe1B C6B C10B -77.8(6) . . . . ?
C2B Fe1B C6B C10B -45.0(13) . . . . ?
C8B Fe1B C6B C10B 85.9(6) . . . . ?
C5B Fe1B C6B C10B -119.7(5) . . . . ?
C3B Fe1B C6B C10B 163.9(7) . . . . ?
C7B Fe1B C6B C10B 122.4(9) . . . . ?
C4B Fe1B C6B C10B -162.1(5) . . . . ?
C10B C6B C7B C8B 1.4(10) . . . . ?
Fe1B C6B C7B C8B 58.8(6) . . . . ?
C10B C6B C7B Fe1B -57.4(6) . . . . ?
C9B Fe1B C7B C6B 81.8(7) . . . . ?
C1B Fe1B C7B C6B -46.2(13) . . . . ?
C2B Fe1B C7B C6B 167.8(9) . . . . ?
C10B Fe1B C7B C6B 36.2(7) . . . . ?
C8B Fe1B C7B C6B 120.8(10) . . . . ?
C5B Fe1B C7B C6B -78.8(8) . . . . ?
C3B Fe1B C7B C6B -162.0(6) . . . . ?
C4B Fe1B C7B C6B -121.0(7) . . . . ?
C9B Fe1B C7B C8B -39.0(6) . . . . ?
C1B Fe1B C7B C8B -167.0(7) . . . . ?
C2B Fe1B C7B C8B 47.0(14) . . . . ?
C10B Fe1B C7B C8B -84.6(6) . . . . ?
C5B Fe1B C7B C8B 160.4(5) . . . . ?
C3B Fe1B C7B C8B 77.2(7) . . . . ?
C6B Fe1B C7B C8B -120.8(10) . . . . ?
C4B Fe1B C7B C8B 118.2(6) . . . . ?
C6B C7B C8B C9B -1.0(10) . . . . ?
Fe1B C7B C8B C9B 58.8(6) . . . . ?
C6B C7B C8B Fe1B -59.8(6) . . . . ?
C9B Fe1B C8B C7B 119.1(8) . . . . ?
C1B Fe1B C8B C7B 162.2(9) . . . . ?
C2B Fe1B C8B C7B -162.3(6) . . . . ?
C10B Fe1B C8B C7B 78.9(7) . . . . ?
C5B Fe1B C8B C7B -43.2(10) . . . . ?
C3B Fe1B C8B C7B -120.9(6) . . . . ?
C6B Fe1B C8B C7B 35.4(6) . . . . ?
C4B Fe1B C8B C7B -78.5(7) . . . . ?
C1B Fe1B C8B C9B 43.1(13) . . . . ?
C2B Fe1B C8B C9B 78.6(6) . . . . ?
C10B Fe1B C8B C9B -40.2(6) . . . . ?
C5B Fe1B C8B C9B -162.3(7) . . . . ?
C3B Fe1B C8B C9B 120.0(6) . . . . ?
C7B Fe1B C8B C9B -119.1(8) . . . . ?
C6B Fe1B C8B C9B -83.7(6) . . . . ?
C4B Fe1B C8B C9B 162.4(5) . . . . ?
C7B C8B C9B C10B 0.3(9) . . . . ?
Fe1B C8B C9B C10B 60.9(5) . . . . ?
C7B C8B C9B Fe1B -60.7(6) . . . . ?
C1B Fe1B C9B C8B -166.0(5) . . . . ?
C2B Fe1B C9B C8B -122.7(5) . . . . ?
C10B Fe1B C9B C8B 115.7(8) . . . . ?
C5B Fe1B C9B C8B 157.4(9) . . . . ?
C3B Fe1B C9B C8B -79.8(6) . . . . ?
C7B Fe1B C9B C8B 36.4(5) . . . . ?
C6B Fe1B C9B C8B 77.4(6) . . . . ?
C4B Fe1B C9B C8B -43.9(12) . . . . ?
C1B Fe1B C9B C10B 78.3(6) . . . . ?
C2B Fe1B C9B C10B 121.5(5) . . . . ?
C8B Fe1B C9B C10B -115.7(8) . . . . ?
C5B Fe1B C9B C10B 41.7(12) . . . . ?
C3B Fe1B C9B C10B 164.5(5) . . . . ?
C7B Fe1B C9B C10B -79.3(6) . . . . ?
C6B Fe1B C9B C10B -38.3(5) . . . . ?
C4B Fe1B C9B C10B -159.6(8) . . . . ?
C7B C6B C10B C9B -1.2(9) . . . . ?
Fe1B C6B C10B C9B -59.8(5) . . . . ?
C7B C6B C10B Fe1B 58.7(6) . . . . ?
C8B C9B C10B C6B 0.5(8) . . . . ?
Fe1B C9B C10B C6B 61.5(6) . . . . ?
C8B C9B C10B Fe1B -61.0(5) . . . . ?
C9B Fe1B C10B C6B -116.7(8) . . . . ?
C1B Fe1B C10B C6B 121.2(5) . . . . ?
C2B Fe1B C10B C6B 163.6(5) . . . . ?
C8B Fe1B C10B C6B -76.6(6) . . . . ?
C5B Fe1B C10B C6B 78.5(6) . . . . ?
C3B Fe1B C10B C6B -160.5(8) . . . . ?
C7B Fe1B C10B C6B -34.3(6) . . . . ?
C4B Fe1B C10B C6B 43.1(10) . . . . ?
C1B Fe1B C10B C9B -122.1(6) . . . . ?
C2B Fe1B C10B C9B -79.7(6) . . . . ?
C8B Fe1B C10B C9B 40.2(6) . . . . ?
C5B Fe1B C10B C9B -164.8(5) . . . . ?
C3B Fe1B C10B C9B -43.8(11) . . . . ?
C7B Fe1B C10B C9B 82.4(6) . . . . ?
C6B Fe1B C10B C9B 116.7(8) . . . . ?
C4B Fe1B C10B C9B 159.8(8) . . . . ?
C5B C1B C11B O16B -79.3(8) . . . . ?
C2B C1B C11B O16B 99.8(7) . . . . ?
Fe1B C1B C11B O16B -170.8(5) . . . . ?
C5B C1B C11B O12B 39.3(8) . . . . ?
C2B C1B C11B O12B -141.6(6) . . . . ?
Fe1B C1B C11B O12B -52.2(7) . . . . ?
O16B C11B O12B C13B -63.3(7) . . . . ?
C1B C11B O12B C13B 179.8(5) . . . . ?
C11B O12B C13B C17B -174.8(7) . . . . ?
C11B O12B C13B C14B 59.0(8) . . . . ?
O12B C13B C14B C15B -54.2(9) . . . . ?
C17B C13B C14B C15B -174.9(7) . . . . ?
C13B C14B C15B O16B 54.4(11) . . . . ?
O12B C11B O16B C15B 62.0(8) . . . . ?
C1B C11B O16B C15B 179.5(7) . . . . ?
C14B C15B O16B C11B -58.7(10) . . . . ?
O12B C13B C17B O18B 64.3(9) . . . . ?
C14B C13B C17B O18B -173.9(7) . . . . ?
C13B C17B O18B C19B -163.7(9) . . . . ?
C10C Fe1C C1C C5C -121.9(3) . . . . ?
C2C Fe1C C1C C5C 117.9(4) . . . . ?
C6C Fe1C C1C C5C -163.0(3) . . . . ?
C3C Fe1C C1C C5C 80.7(4) . . . . ?
C4C Fe1C C1C C5C 37.2(3) . . . . ?
C9C Fe1C C1C C5C -80.2(4) . . . . ?
C8C Fe1C C1C C5C -48.1(7) . . . . ?
C7C Fe1C C1C C5C 166.7(6) . . . . ?
C10C Fe1C C1C C2C 120.2(3) . . . . ?
C6C Fe1C C1C C2C 79.1(4) . . . . ?
C3C Fe1C C1C C2C -37.2(3) . . . . ?
C4C Fe1C C1C C2C -80.7(3) . . . . ?
C9C Fe1C C1C C2C 161.9(3) . . . . ?
C8C Fe1C C1C C2C -166.0(5) . . . . ?
C7C Fe1C C1C C2C 48.9(8) . . . . ?
C5C Fe1C C1C C2C -117.9(4) . . . . ?
C10C Fe1C C1C C11C 1.1(6) . . . . ?
C2C Fe1C C1C C11C -119.1(6) . . . . ?
C6C Fe1C C1C C11C -40.0(6) . . . . ?
C3C Fe1C C1C C11C -156.3(6) . . . . ?
C4C Fe1C C1C C11C 160.2(6) . . . . ?
C9C Fe1C C1C C11C 42.8(6) . . . . ?
C8C Fe1C C1C C11C 74.9(8) . . . . ?
C7C Fe1C C1C C11C -70.3(9) . . . . ?
C5C Fe1C C1C C11C 123.0(6) . . . . ?
C5C C1C C2C C3C -2.0(6) . . . . ?
C11C C1C C2C C3C -175.9(5) . . . . ?
Fe1C C1C C2C C3C 58.8(4) . . . . ?
C5C C1C C2C Fe1C -60.8(4) . . . . ?
C11C C1C C2C Fe1C 125.2(5) . . . . ?
C5C C1C C2C I1CA 173.9(4) . . . . ?
C11C C1C C2C I1CA 0.0(8) . . . . ?
Fe1C C1C C2C I1CA -125.2(4) . . . . ?
C1C Fe1C C2C C3C -120.2(5) . . . . ?
C10C Fe1C C2C C3C 161.4(3) . . . . ?
C6C Fe1C C2C C3C 118.8(4) . . . . ?
C4C Fe1C C2C C3C -38.1(3) . . . . ?
C9C Fe1C C2C C3C -164.3(5) . . . . ?
C8C Fe1C C2C C3C 42.7(9) . . . . ?
C7C Fe1C C2C C3C 77.0(4) . . . . ?
C5C Fe1C C2C C3C -81.7(3) . . . . ?
C10C Fe1C C2C C1C -78.4(4) . . . . ?
C6C Fe1C C2C C1C -121.0(3) . . . . ?
C3C Fe1C C2C C1C 120.2(5) . . . . ?
C4C Fe1C C2C C1C 82.1(3) . . . . ?
C9C Fe1C C2C C1C -44.1(7) . . . . ?
C8C Fe1C C2C C1C 162.9(7) . . . . ?
C7C Fe1C C2C C1C -162.8(3) . . . . ?
C5C Fe1C C2C C1C 38.6(3) . . . . ?
C1C Fe1C C2C I1CA 120.2(5) . . . . ?
C10C Fe1C C2C I1CA 41.8(4) . . . . ?
C6C Fe1C C2C I1CA -0.8(4) . . . . ?
C3C Fe1C C2C I1CA -119.5(5) . . . . ?
C4C Fe1C C2C I1CA -157.7(4) . . . . ?
C9C Fe1C C2C I1CA 76.1(7) . . . . ?
C8C Fe1C C2C I1CA -76.8(8) . . . . ?
C7C Fe1C C2C I1CA -42.5(4) . . . . ?
C5C Fe1C C2C I1CA 158.8(4) . . . . ?
C1C C2C C3C C4C 1.6(6) . . . . ?
Fe1C C2C C3C C4C 60.0(4) . . . . ?
I1CA C2C C3C C4C -174.3(4) . . . . ?
C1C C2C C3C Fe1C -58.4(4) . . . . ?
I1CA C2C C3C Fe1C 125.7(4) . . . . ?
C1C Fe1C C3C C4C -80.6(3) . . . . ?
C10C Fe1C C3C C4C -165.0(6) . . . . ?
C2C Fe1C C3C C4C -118.1(4) . . . . ?
C6C Fe1C C3C C4C 161.2(3) . . . . ?
C9C Fe1C C3C C4C 44.3(8) . . . . ?
C8C Fe1C C3C C4C 77.5(4) . . . . ?
C7C Fe1C C3C C4C 119.3(4) . . . . ?
C5C Fe1C C3C C4C -36.4(3) . . . . ?
C1C Fe1C C3C C2C 37.5(3) . . . . ?
C10C Fe1C C3C C2C -46.9(7) . . . . ?
C6C Fe1C C3C C2C -80.7(4) . . . . ?
C4C Fe1C C3C C2C 118.1(4) . . . . ?
C9C Fe1C C3C C2C 162.4(6) . . . . ?
C8C Fe1C C3C C2C -164.4(3) . . . . ?
C7C Fe1C C3C C2C -122.7(4) . . . . ?
C5C Fe1C C3C C2C 81.6(3) . . . . ?
C2C C3C C4C C5C -0.6(6) . . . . ?
Fe1C C3C C4C C5C 58.9(4) . . . . ?
C2C C3C C4C Fe1C -59.5(4) . . . . ?
C1C Fe1C C4C C5C -37.9(3) . . . . ?
C10C Fe1C C4C C5C 42.8(8) . . . . ?
C2C Fe1C C4C C5C -82.6(3) . . . . ?
C6C Fe1C C4C C5C -167.7(6) . . . . ?
C3C Fe1C C4C C5C -121.2(5) . . . . ?
C9C Fe1C C4C C5C 75.5(4) . . . . ?
C8C Fe1C C4C C5C 117.4(4) . . . . ?
C7C Fe1C C4C C5C 159.3(4) . . . . ?
C1C Fe1C C4C C3C 83.3(3) . . . . ?
C10C Fe1C C4C C3C 164.0(6) . . . . ?
C2C Fe1C C4C C3C 38.6(3) . . . . ?
C6C Fe1C C4C C3C -46.5(8) . . . . ?
C9C Fe1C C4C C3C -163.3(3) . . . . ?
C8C Fe1C C4C C3C -121.4(4) . . . . ?
C7C Fe1C C4C C3C -79.5(4) . . . . ?
C5C Fe1C C4C C3C 121.2(5) . . . . ?
C3C C4C C5C C1C -0.6(6) . . . . ?
Fe1C C4C C5C C1C 57.9(4) . . . . ?
C3C C4C C5C Fe1C -58.5(4) . . . . ?
C2C C1C C5C C4C 1.6(6) . . . . ?
C11C C1C C5C C4C 175.3(5) . . . . ?
Fe1C C1C C5C C4C -58.6(4) . . . . ?
C2C C1C C5C Fe1C 60.2(4) . . . . ?
C11C C1C C5C Fe1C -126.1(6) . . . . ?
C1C Fe1C C5C C4C 119.5(5) . . . . ?
C10C Fe1C C5C C4C -163.7(4) . . . . ?
C2C Fe1C C5C C4C 80.7(4) . . . . ?
C6C Fe1C C5C C4C 166.2(7) . . . . ?
C3C Fe1C C5C C4C 36.6(3) . . . . ?
C9C Fe1C C5C C4C -122.7(4) . . . . ?
C8C Fe1C C5C C4C -80.8(4) . . . . ?
C7C Fe1C C5C C4C -49.6(7) . . . . ?
C10C Fe1C C5C C1C 76.8(4) . . . . ?
C2C Fe1C C5C C1C -38.8(3) . . . . ?
C6C Fe1C C5C C1C 46.7(8) . . . . ?
C3C Fe1C C5C C1C -82.9(3) . . . . ?
C4C Fe1C C5C C1C -119.5(5) . . . . ?
C9C Fe1C C5C C1C 117.8(3) . . . . ?
C8C Fe1C C5C C1C 159.7(3) . . . . ?
C7C Fe1C C5C C1C -169.1(5) . . . . ?
C1C Fe1C C6C C10C 75.4(4) . . . . ?
C2C Fe1C C6C C10C 118.6(4) . . . . ?
C3C Fe1C C6C C10C 161.6(3) . . . . ?
C4C Fe1C C6C C10C -164.4(6) . . . . ?
C9C Fe1C C6C C10C -37.6(4) . . . . ?
C8C Fe1C C6C C10C -81.6(4) . . . . ?
C7C Fe1C C6C C10C -119.2(5) . . . . ?
C5C Fe1C C6C C10C 40.1(9) . . . . ?
C1C Fe1C C6C C7C -165.4(4) . . . . ?
C10C Fe1C C6C C7C 119.2(5) . . . . ?
C2C Fe1C C6C C7C -122.3(4) . . . . ?
C3C Fe1C C6C C7C -79.2(4) . . . . ?
C4C Fe1C C6C C7C -45.2(8) . . . . ?
C9C Fe1C C6C C7C 81.5(4) . . . . ?
C8C Fe1C C6C C7C 37.6(4) . . . . ?
C5C Fe1C C6C C7C 159.3(7) . . . . ?
C10C C6C C7C C8C 0.0(6) . . . . ?
Fe1C C6C C7C C8C -59.3(4) . . . . ?
C10C C6C C7C Fe1C 59.3(4) . . . . ?
C1C Fe1C C7C C6C 40.1(9) . . . . ?
C10C Fe1C C7C C6C -37.8(4) . . . . ?
C2C Fe1C C7C C6C 77.3(4) . . . . ?
C3C Fe1C C7C C6C 119.5(4) . . . . ?
C4C Fe1C C7C C6C 161.7(4) . . . . ?
C9C Fe1C C7C C6C -81.4(4) . . . . ?
C8C Fe1C C7C C6C -119.3(5) . . . . ?
C5C Fe1C C7C C6C -162.6(5) . . . . ?
C1C Fe1C C7C C8C 159.4(6) . . . . ?
C10C Fe1C C7C C8C 81.5(4) . . . . ?
C2C Fe1C C7C C8C -163.3(3) . . . . ?
C6C Fe1C C7C C8C 119.3(5) . . . . ?
C3C Fe1C C7C C8C -121.1(4) . . . . ?
C4C Fe1C C7C C8C -79.0(4) . . . . ?
C9C Fe1C C7C C8C 38.0(4) . . . . ?
C5C Fe1C C7C C8C -43.2(7) . . . . ?
C6C C7C C8C C9C -0.7(6) . . . . ?
Fe1C C7C C8C C9C -59.6(4) . . . . ?
C6C C7C C8C Fe1C 59.0(4) . . . . ?
C1C Fe1C C8C C7C -163.4(5) . . . . ?
C10C Fe1C C8C C7C -81.4(4) . . . . ?
C2C Fe1C C8C C7C 45.6(9) . . . . ?
C6C Fe1C C8C C7C -37.5(4) . . . . ?
C3C Fe1C C8C C7C 77.9(4) . . . . ?
C4C Fe1C C8C C7C 119.6(4) . . . . ?
C9C Fe1C C8C C7C -118.8(5) . . . . ?
C5C Fe1C C8C C7C 161.7(3) . . . . ?
C1C Fe1C C8C C9C -44.6(7) . . . . ?
C10C Fe1C C8C C9C 37.4(4) . . . . ?
C2C Fe1C C8C C9C 164.5(6) . . . . ?
C6C Fe1C C8C C9C 81.3(4) . . . . ?
C3C Fe1C C8C C9C -163.3(3) . . . . ?
C4C Fe1C C8C C9C -121.5(4) . . . . ?
C7C Fe1C C8C C9C 118.8(5) . . . . ?
C5C Fe1C C8C C9C -79.4(4) . . . . ?
C7C C8C C9C C10C 1.1(6) . . . . ?
Fe1C C8C C9C C10C -58.6(4) . . . . ?
C7C C8C C9C Fe1C 59.7(4) . . . . ?
C1C Fe1C C9C C10C -79.7(4) . . . . ?
C2C Fe1C C9C C10C -47.4(7) . . . . ?
C6C Fe1C C9C C10C 37.9(4) . . . . ?
C3C Fe1C C9C C10C 163.8(6) . . . . ?
C4C Fe1C C9C C10C -163.2(3) . . . . ?
C8C Fe1C C9C C10C 119.4(5) . . . . ?
C7C Fe1C C9C C10C 81.6(4) . . . . ?
C5C Fe1C C9C C10C -122.3(4) . . . . ?
C1C Fe1C C9C C8C 161.0(4) . . . . ?
C10C Fe1C C9C C8C -119.4(5) . . . . ?
C2C Fe1C C9C C8C -166.7(5) . . . . ?
C6C Fe1C C9C C8C -81.4(4) . . . . ?
C3C Fe1C C9C C8C 44.4(8) . . . . ?
C4C Fe1C C9C C8C 77.5(4) . . . . ?
C7C Fe1C C9C C8C -37.8(4) . . . . ?
C5C Fe1C C9C C8C 118.4(4) . . . . ?
C8C C9C C10C C6C -1.1(6) . . . . ?
Fe1C C9C C10C C6C -60.2(4) . . . . ?
C8C C9C C10C Fe1C 59.1(4) . . . . ?
C7C C6C C10C C9C 0.7(6) . . . . ?
Fe1C C6C C10C C9C 60.6(4) . . . . ?
C7C C6C C10C Fe1C -59.9(4) . . . . ?
C1C Fe1C C10C C9C 117.9(4) . . . . ?
C2C Fe1C C10C C9C 160.4(3) . . . . ?
C6C Fe1C C10C C9C -118.9(5) . . . . ?
C3C Fe1C C10C C9C -165.0(6) . . . . ?
C4C Fe1C C10C C9C 44.1(9) . . . . ?
C8C Fe1C C10C C9C -37.7(4) . . . . ?
C7C Fe1C C10C C9C -81.4(4) . . . . ?
C5C Fe1C C10C C9C 75.9(4) . . . . ?
C1C Fe1C C10C C6C -123.2(4) . . . . ?
C2C Fe1C C10C C6C -80.6(4) . . . . ?
C3C Fe1C C10C C6C -46.0(8) . . . . ?
C4C Fe1C C10C C6C 163.1(6) . . . . ?
C9C Fe1C C10C C6C 118.9(5) . . . . ?
C8C Fe1C C10C C6C 81.2(4) . . . . ?
C7C Fe1C C10C C6C 37.5(4) . . . . ?
C5C Fe1C C10C C6C -165.2(4) . . . . ?
C5C C1C C11C O12C 42.2(8) . . . . ?
C2C C1C C11C O12C -145.1(5) . . . . ?
Fe1C C1C C11C O12C -53.3(7) . . . . ?
C5C C1C C11C O16C -78.8(7) . . . . ?
C2C C1C C11C O16C 93.9(6) . . . . ?
Fe1C C1C C11C O16C -174.3(4) . . . . ?
O16C C11C O12C C13C -63.7(6) . . . . ?
C1C C11C O12C C13C 178.5(5) . . . . ?
C11C O12C C13C C14C 59.4(6) . . . . ?
C11C O12C C13C C17C -178.6(5) . . . . ?
O12C C13C C14C C15C -55.0(8) . . . . ?
C17C C13C C14C C15C -174.6(6) . . . . ?
C13C C14C C15C O16C 53.9(9) . . . . ?
O12C C11C O16C C15C 62.0(7) . . . . ?
C1C C11C O16C C15C -177.2(5) . . . . ?
C14C C15C O16C C11C -56.6(9) . . . . ?
O12C C13C C17C O18C 58.8(7) . . . . ?
C14C C13C C17C O18C 178.8(6) . . . . ?
C13C C17C O18C C19C 68.9(8) . . . . ?
C10D Fe1D C1D C5D -162.9(4) . . . . ?
C6D Fe1D C1D C5D 170.1(7) . . . . ?
C2D Fe1D C1D C5D 116.1(5) . . . . ?
C8D Fe1D C1D C5D -80.6(4) . . . . ?
C9D Fe1D C1D C5D -121.5(4) . . . . ?
C3D Fe1D C1D C5D 79.4(4) . . . . ?
C7D Fe1D C1D C5D -50.5(8) . . . . ?
C4D Fe1D C1D C5D 36.8(4) . . . . ?
C10D Fe1D C1D C2D 81.0(4) . . . . ?
C6D Fe1D C1D C2D 53.9(8) . . . . ?
C8D Fe1D C1D C2D 163.3(3) . . . . ?
C9D Fe1D C1D C2D 122.4(4) . . . . ?
C3D Fe1D C1D C2D -36.7(3) . . . . ?
C7D Fe1D C1D C2D -166.6(6) . . . . ?
C5D Fe1D C1D C2D -116.1(5) . . . . ?
C4D Fe1D C1D C2D -79.4(3) . . . . ?
C10D Fe1D C1D C11D -40.4(6) . . . . ?
C6D Fe1D C1D C11D -67.4(9) . . . . ?
C2D Fe1D C1D C11D -121.4(6) . . . . ?
C8D Fe1D C1D C11D 41.9(6) . . . . ?
C9D Fe1D C1D C11D 1.0(6) . . . . ?
C3D Fe1D C1D C11D -158.0(6) . . . . ?
C7D Fe1D C1D C11D 72.0(9) . . . . ?
C5D Fe1D C1D C11D 122.5(6) . . . . ?
C4D Fe1D C1D C11D 159.3(6) . . . . ?
C5D C1D C2D C3D -2.1(6) . . . . ?
C11D C1D C2D C3D -178.6(5) . . . . ?
Fe1D C1D C2D C3D 58.8(4) . . . . ?
C5D C1D C2D Fe1D -61.0(4) . . . . ?
C11D C1D C2D Fe1D 122.6(6) . . . . ?
C5D C1D C2D I1D 177.1(4) . . . . ?
C11D C1D C2D I1D 0.6(8) . . . . ?
Fe1D C1D C2D I1D -122.0(4) . . . . ?
C10D Fe1D C2D C3D 119.9(4) . . . . ?
C6D Fe1D C2D C3D 79.1(5) . . . . ?
C8D Fe1D C2D C3D -163.9(6) . . . . ?
C1D Fe1D C2D C3D -121.0(5) . . . . ?
C9D Fe1D C2D C3D 163.3(4) . . . . ?
C7D Fe1D C2D C3D 44.8(9) . . . . ?
C5D Fe1D C2D C3D -81.5(3) . . . . ?
C4D Fe1D C2D C3D -37.5(3) . . . . ?
C10D Fe1D C2D C1D -119.1(4) . . . . ?
C6D Fe1D C2D C1D -159.9(4) . . . . ?
C8D Fe1D C2D C1D -42.9(8) . . . . ?
C9D Fe1D C2D C1D -75.7(4) . . . . ?
C3D Fe1D C2D C1D 121.0(5) . . . . ?
C7D Fe1D C2D C1D 165.8(7) . . . . ?
C5D Fe1D C2D C1D 39.5(3) . . . . ?
C4D Fe1D C2D C1D 83.5(3) . . . . ?
C10D Fe1D C2D I1D 1.5(5) . . . . ?
C6D Fe1D C2D I1D -39.3(5) . . . . ?
C8D Fe1D C2D I1D 77.6(8) . . . . ?
C1D Fe1D C2D I1D 120.6(5) . . . . ?
C9D Fe1D C2D I1D 44.9(5) . . . . ?
C3D Fe1D C2D I1D -118.4(5) . . . . ?
C7D Fe1D C2D I1D -73.7(8) . . . . ?
C5D Fe1D C2D I1D 160.1(4) . . . . ?
C4D Fe1D C2D I1D -155.9(4) . . . . ?
C1D C2D C3D C4D 2.3(6) . . . . ?
Fe1D C2D C3D C4D 60.7(4) . . . . ?
I1D C2D C3D C4D -177.0(4) . . . . ?
C1D C2D C3D Fe1D -58.4(4) . . . . ?
I1D C2D C3D Fe1D 122.3(4) . . . . ?
C10D Fe1D C3D C4D 161.6(4) . . . . ?
C6D Fe1D C3D C4D 120.4(4) . . . . ?
C2D Fe1D C3D C4D -118.5(5) . . . . ?
C8D Fe1D C3D C4D 45.5(8) . . . . ?
C1D Fe1D C3D C4D -81.4(3) . . . . ?
C9D Fe1D C3D C4D -162.3(7) . . . . ?
C7D Fe1D C3D C4D 78.7(4) . . . . ?
C5D Fe1D C3D C4D -37.2(3) . . . . ?
C10D Fe1D C3D C2D -79.9(5) . . . . ?
C6D Fe1D C3D C2D -121.0(4) . . . . ?
C8D Fe1D C3D C2D 164.1(6) . . . . ?
C1D Fe1D C3D C2D 37.2(3) . . . . ?
C9D Fe1D C3D C2D -43.8(8) . . . . ?
C7D Fe1D C3D C2D -162.8(4) . . . . ?
C5D Fe1D C3D C2D 81.4(3) . . . . ?
C4D Fe1D C3D C2D 118.5(5) . . . . ?
C2D C3D C4D C5D -1.5(6) . . . . ?
Fe1D C3D C4D C5D 58.0(4) . . . . ?
C2D C3D C4D Fe1D -59.4(4) . . . . ?
C10D Fe1D C4D C3D -46.2(9) . . . . ?
C6D Fe1D C4D C3D -79.0(5) . . . . ?
C2D Fe1D C4D C3D 38.4(3) . . . . ?
C8D Fe1D C4D C3D -161.9(4) . . . . ?
C1D Fe1D C4D C3D 83.1(3) . . . . ?
C9D Fe1D C4D C3D 163.0(6) . . . . ?
C7D Fe1D C4D C3D -120.0(4) . . . . ?
C5D Fe1D C4D C3D 120.4(5) . . . . ?
C10D Fe1D C4D C5D -166.7(7) . . . . ?
C6D Fe1D C4D C5D 160.6(4) . . . . ?
C2D Fe1D C4D C5D -82.0(4) . . . . ?
C8D Fe1D C4D C5D 77.7(4) . . . . ?
C1D Fe1D C4D C5D -37.3(3) . . . . ?
C9D Fe1D C4D C5D 42.6(8) . . . . ?
C3D Fe1D C4D C5D -120.4(5) . . . . ?
C7D Fe1D C4D C5D 119.6(4) . . . . ?
C3D C4D C5D C1D 0.1(6) . . . . ?
Fe1D C4D C5D C1D 58.2(4) . . . . ?
C3D C4D C5D Fe1D -58.0(4) . . . . ?
C2D C1D C5D C4D 1.2(6) . . . . ?
C11D C1D C5D C4D 177.6(5) . . . . ?
Fe1D C1D C5D C4D -59.1(4) . . . . ?
C2D C1D C5D Fe1D 60.3(4) . . . . ?
C11D C1D C5D Fe1D -123.3(6) . . . . ?
C10D Fe1D C5D C4D 166.0(7) . . . . ?
C6D Fe1D C5D C4D -49.7(9) . . . . ?
C2D Fe1D C5D C4D 80.8(4) . . . . ?
C8D Fe1D C5D C4D -121.2(4) . . . . ?
C1D Fe1D C5D C4D 120.6(5) . . . . ?
C9D Fe1D C5D C4D -163.1(4) . . . . ?
C3D Fe1D C5D C4D 36.6(3) . . . . ?
C7D Fe1D C5D C4D -79.5(4) . . . . ?
C10D Fe1D C5D C1D 45.4(9) . . . . ?
C6D Fe1D C5D C1D -170.3(7) . . . . ?
C2D Fe1D C5D C1D -39.8(3) . . . . ?
C8D Fe1D C5D C1D 118.2(4) . . . . ?
C9D Fe1D C5D C1D 76.3(4) . . . . ?
C3D Fe1D C5D C1D -84.0(3) . . . . ?
C7D Fe1D C5D C1D 159.9(3) . . . . ?
C4D Fe1D C5D C1D -120.6(5) . . . . ?
C2D Fe1D C6D C10D 77.4(5) . . . . ?
C8D Fe1D C6D C10D -82.2(5) . . . . ?
C1D Fe1D C6D C10D 36.9(9) . . . . ?
C9D Fe1D C6D C10D -38.3(5) . . . . ?
C3D Fe1D C6D C10D 120.2(5) . . . . ?
C7D Fe1D C6D C10D -120.7(6) . . . . ?
C5D Fe1D C6D C10D -161.4(7) . . . . ?
C4D Fe1D C6D C10D 161.9(4) . . . . ?
C10D Fe1D C6D C7D 120.7(6) . . . . ?
C2D Fe1D C6D C7D -161.9(4) . . . . ?
C8D Fe1D C6D C7D 38.5(4) . . . . ?
C1D Fe1D C6D C7D 157.7(6) . . . . ?
C9D Fe1D C6D C7D 82.4(5) . . . . ?
C3D Fe1D C6D C7D -119.1(4) . . . . ?
C5D Fe1D C6D C7D -40.7(9) . . . . ?
C4D Fe1D C6D C7D -77.4(5) . . . . ?
C10D C6D C7D C8D 0.1(8) . . . . ?
Fe1D C6D C7D C8D -59.5(5) . . . . ?
C10D C6D C7D Fe1D 59.6(5) . . . . ?
C10D Fe1D C7D C6D -36.2(5) . . . . ?
C2D Fe1D C7D C6D 46.7(10) . . . . ?
C8D Fe1D C7D C6D -117.8(7) . . . . ?
C1D Fe1D C7D C6D -159.1(6) . . . . ?
C9D Fe1D C7D C6D -80.9(5) . . . . ?
C3D Fe1D C7D C6D 80.0(5) . . . . ?
C5D Fe1D C7D C6D 163.7(4) . . . . ?
C4D Fe1D C7D C6D 121.5(5) . . . . ?
C10D Fe1D C7D C8D 81.6(5) . . . . ?
C6D Fe1D C7D C8D 117.8(7) . . . . ?
C2D Fe1D C7D C8D 164.5(6) . . . . ?
C1D Fe1D C7D C8D -41.3(9) . . . . ?
C9D Fe1D C7D C8D 37.0(4) . . . . ?
C3D Fe1D C7D C8D -162.2(4) . . . . ?
C5D Fe1D C7D C8D -78.4(5) . . . . ?
C4D Fe1D C7D C8D -120.7(4) . . . . ?
C6D C7D C8D C9D 0.1(8) . . . . ?
Fe1D C7D C8D C9D -59.4(5) . . . . ?
C6D C7D C8D Fe1D 59.5(5) . . . . ?
C10D Fe1D C8D C9D 39.6(4) . . . . ?
C6D Fe1D C8D C9D 82.4(5) . . . . ?
C2D Fe1D C8D C9D -44.5(9) . . . . ?
C1D Fe1D C8D C9D -76.5(5) . . . . ?
C3D Fe1D C8D C9D 165.5(6) . . . . ?
C7D Fe1D C8D C9D 120.4(6) . . . . ?
C5D Fe1D C8D C9D -119.4(4) . . . . ?
C4D Fe1D C8D C9D -161.3(4) . . . . ?
C10D Fe1D C8D C7D -80.8(5) . . . . ?
C6D Fe1D C8D C7D -38.0(5) . . . . ?
C2D Fe1D C8D C7D -164.9(6) . . . . ?
C1D Fe1D C8D C7D 163.1(4) . . . . ?
C9D Fe1D C8D C7D -120.4(6) . . . . ?
C3D Fe1D C8D C7D 45.1(9) . . . . ?
C5D Fe1D C8D C7D 120.2(5) . . . . ?
C4D Fe1D C8D C7D 78.4(5) . . . . ?
C7D C8D C9D C10D -0.3(7) . . . . ?
Fe1D C8D C9D C10D -59.9(4) . . . . ?
C7D C8D C9D Fe1D 59.6(5) . . . . ?
C10D Fe1D C9D C8D -116.6(6) . . . . ?
C6D Fe1D C9D C8D -79.9(5) . . . . ?
C2D Fe1D C9D C8D 162.5(4) . . . . ?
C1D Fe1D C9D C8D 120.7(4) . . . . ?
C3D Fe1D C9D C8D -164.8(6) . . . . ?
C7D Fe1D C9D C8D -36.9(4) . . . . ?
C5D Fe1D C9D C8D 79.1(5) . . . . ?
C4D Fe1D C9D C8D 47.7(8) . . . . ?
C6D Fe1D C9D C10D 36.7(5) . . . . ?
C2D Fe1D C9D C10D -80.9(5) . . . . ?
C8D Fe1D C9D C10D 116.6(6) . . . . ?
C1D Fe1D C9D C10D -122.7(4) . . . . ?
C3D Fe1D C9D C10D -48.2(9) . . . . ?
C7D Fe1D C9D C10D 79.7(5) . . . . ?
C5D Fe1D C9D C10D -164.3(4) . . . . ?
C4D Fe1D C9D C10D 164.3(6) . . . . ?
C7D C6D C10D C9D -0.3(8) . . . . ?
Fe1D C6D C10D C9D 59.7(5) . . . . ?
C7D C6D C10D Fe1D -60.0(5) . . . . ?
C8D C9D C10D C6D 0.4(7) . . . . ?
Fe1D C9D C10D C6D -60.0(5) . . . . ?
C8D C9D C10D Fe1D 60.3(4) . . . . ?
C2D Fe1D C10D C6D -121.7(5) . . . . ?
C8D Fe1D C10D C6D 80.5(5) . . . . ?
C1D Fe1D C10D C6D -165.4(4) . . . . ?
C9D Fe1D C10D C6D 119.3(6) . . . . ?
C3D Fe1D C10D C6D -78.8(5) . . . . ?
C7D Fe1D C10D C6D 36.6(4) . . . . ?
C5D Fe1D C10D C6D 160.6(7) . . . . ?
C4D Fe1D C10D C6D -45.0(9) . . . . ?
C6D Fe1D C10D C9D -119.3(6) . . . . ?
C2D Fe1D C10D C9D 118.9(4) . . . . ?
C8D Fe1D C10D C9D -38.8(4) . . . . ?
C1D Fe1D C10D C9D 75.2(5) . . . . ?
C3D Fe1D C10D C9D 161.8(4) . . . . ?
C7D Fe1D C10D C9D -82.7(5) . . . . ?
C5D Fe1D C10D C9D 41.3(10) . . . . ?
C4D Fe1D C10D C9D -164.4(6) . . . . ?
C5D C1D C11D O12D 43.5(8) . . . . ?
C2D C1D C11D O12D -140.9(5) . . . . ?
Fe1D C1D C11D O12D -49.6(7) . . . . ?
C5D C1D C11D O16D -77.0(7) . . . . ?
C2D C1D C11D O16D 98.6(7) . . . . ?
Fe1D C1D C11D O16D -170.1(4) . . . . ?
O16D C11D O12D C13D -61.7(6) . . . . ?
C1D C11D O12D C13D 179.4(5) . . . . ?
C11D O12D C13D C14D 58.6(7) . . . . ?
C11D O12D C13D C17D -174.4(6) . . . . ?
O12D C13D C14D C15D -55.2(9) . . . . ?
C17D C13D C14D C15D -177.9(7) . . . . ?
C13D C14D C15D O16D 55.6(10) . . . . ?
O12D C11D O16D C15D 62.0(8) . . . . ?
C1D C11D O16D C15D -178.4(6) . . . . ?
C14D C15D O16D C11D -58.9(10) . . . . ?
O12D C13D C17D O18D 69.4(8) . . . . ?
C14D C13D C17D O18D -167.4(7) . . . . ?
C13D C17D O18D C19D -145.0(10) . . . . ?
